data_7129279
loop_
_publ_author_name
'Dearle, Alice E.'
'Cutler, Daniel J.'
'Coletta, Marco'
'Lee, Edward'
'Dey, Sourav'
'Sanz, Sergio'
'Fraser, Hector W. L.'
'Nichol, Gary S.'
'Rajaraman, Gopalan'
'Schnack, J\"urgen'
'Cronin, Leroy'
'Brechin, Euan K.'

_publ_section_title
;
 An [FeIII30] molecular metal oxide
;
_journal_name_full 'Chemical Communications'
_journal_paper_doi 10.1039/D1CC06224G
_journal_year 2021
_chemical_formula_moiety 'C105 H150 Br9 Fe30 N15 O47, 3(Br), 2(C7 H9 N) + solvent'
_chemical_formula_sum 'C119 H169 Br12 Fe30 N17 O47'
_chemical_formula_weight 5224.12
_space_group_crystal_system triclinic
_space_group_IT_number 2
_space_group_name_Hall '-P 1'
_space_group_name_H-M_alt 'P -1'
_atom_sites_solution_hydrogens mixed
_atom_sites_solution_primary dual
_audit_creation_date 2021-08-13
_audit_creation_method
;
Olex2 1.3-beta
(compiled 2020.11.12 svn.r5f609507 for OlexSys, GUI svn.r6272)
;
_audit_update_record
;
2021-08-26 deposited with the CCDC.	2021-11-17 downloaded from the CCDC.
;
_cell_angle_alpha 95.425(2)
_cell_angle_beta 97.928(2)
_cell_angle_gamma 113.427(2)
_cell_formula_units_Z 2
_cell_length_a 20.7362(5)
_cell_length_b 22.7181(4)
_cell_length_c 25.0130(4)
_cell_measurement_reflns_used 26451
_cell_measurement_temperature 120.0
_cell_measurement_theta_max 75.4910
_cell_measurement_theta_min 3.8320
_cell_volume 10563.0(4)
_computing_cell_refinement 'CrysAlisPro 1.171.39.46 (Rigaku OD, 2018)'
_computing_data_collection 'CrysAlisPro 1.171.39.46 (Rigaku OD, 2018)'
_computing_data_reduction 'CrysAlisPro 1.171.39.46 (Rigaku OD, 2018)'
_computing_molecular_graphics 'Olex2 1.3-beta (Dolomanov et al., 2009)'
_computing_publication_material 'Olex2 1.3-beta (Dolomanov et al., 2009)'
_computing_structure_refinement 'SHELXL 2018/3 (Sheldrick, 2015)'
_computing_structure_solution 'SHELXT 2018/2 (Sheldrick, 2018)'
_diffrn_ambient_environment N~2~
_diffrn_ambient_temperature 120.0
_diffrn_detector 'CCD plate'
_diffrn_detector_area_resol_mean 5.1574
_diffrn_detector_type Atlas
_diffrn_measured_fraction_theta_full 1.000
_diffrn_measured_fraction_theta_max 0.987
_diffrn_measurement_details
;
List of Runs (angles in degrees, time in seconds):

  # Type    Start    End  Width  t~exp~   \w     \q     \k     \f   Frames
#--------------------------------------------------------------------------
  1  \w   -112.00 -15.00   1.00   10.00    --  -41.67 -57.00-150.00   97
  2  \w   -116.00 -10.00   1.00   10.00    --  -41.67 -77.00 -30.00  106
  3  \w   -128.00 -35.00   1.00   10.00    --  -41.67-178.00 -30.00   93
  4  \w   -127.00 -34.00   1.00   10.00    --  -41.67 178.00  60.00   93
  5  \w     19.00 114.00   1.00   10.00    --   41.67  38.00  90.00   95
  6  \w     94.00 178.00   1.00   30.00    --  111.00 125.00 150.00   84
  7  \w     66.00 178.00   1.00   30.00    --  111.00  15.00 120.00  112
  8  \w     80.00 178.00   1.00   30.00    --  111.00  77.00-150.00   98
  9  \w     39.00 118.00   1.00   30.00    --  111.00-125.00  30.00   79
 10  \w     39.00 118.00   1.00   30.00    --  111.00-125.00 -90.00   79
 11  \w     41.00 139.00   1.00   30.00    --  111.00 -61.00-180.00   98
 12  \w     30.00 110.00   1.00   30.00    --  111.00 -94.00  90.00   80
 13  \w     87.00 178.00   1.00   30.00    --  111.00  30.00-180.00   91
 14  \w     30.00 110.00   1.00   30.00    --  111.00 -94.00  60.00   80
 15  \w     87.00 178.00   1.00   30.00    --  111.00  45.00 -90.00   91
 16  \w     37.00 142.00   1.00   30.00    --  111.00 -77.00  90.00  105
 17  \w     87.00 178.00   1.00   30.00    --  111.00  30.00 -30.00   91
 18  \w     87.00 178.00   1.00   30.00    --  111.00  30.00-120.00   91
 19  \w     39.00 118.00   1.00   30.00    --  111.00-125.00  60.00   79
 20  \w     66.00 178.00   1.00   30.00    --  111.00  15.00 120.00  112
 21  \w     40.00 136.00   1.00   30.00    --  111.00 -49.00  99.00   96
 22  \w     87.00 178.00   1.00   30.00    --  111.00  45.00 150.00   91
 23  \w     39.00 118.00   1.00   30.00    --  111.00-125.00 -30.00   79
 24  \w     58.00 118.00   1.00   30.00    --  111.00-125.00  90.00   60
 25  \w     49.00  74.00   1.00   30.00    --  111.00-125.00   0.00   25
 26  \w     40.00 135.00   1.00   30.00    --  111.00 -45.00  60.00   95
 27  \w     44.00 131.00   1.00   30.00    --  111.00 -45.00-120.00   87
 28  \w     88.00 140.00   1.00   30.00    --  111.00 -77.00-150.00   52
 29  \w     91.00 118.00   1.00   30.00    --  111.00-125.00-180.00   27
 30  \w    100.00 126.00   1.00   30.00    --  111.00-136.00-128.88   26
;
_diffrn_measurement_device 'four-circle diffractometer'
_diffrn_measurement_device_type 'Rigaku Oxford Diffraction SuperNova'
_diffrn_measurement_method '\w scans'
_diffrn_orient_matrix_type 'CrysAlisPro convention (1999,Acta A55,543-557)'
_diffrn_orient_matrix_UB_11 0.0305421000
_diffrn_orient_matrix_UB_12 0.0493979000
_diffrn_orient_matrix_UB_13 -0.0381185000
_diffrn_orient_matrix_UB_21 0.0670162000
_diffrn_orient_matrix_UB_22 -0.0143325000
_diffrn_orient_matrix_UB_23 0.0045338000
_diffrn_orient_matrix_UB_31 -0.0371908000
_diffrn_orient_matrix_UB_32 -0.0544787000
_diffrn_orient_matrix_UB_33 -0.0500076000
_diffrn_radiation_monochromator mirror
_diffrn_radiation_probe x-ray
_diffrn_radiation_type CuK\a
_diffrn_radiation_wavelength 1.54178
_diffrn_reflns_av_R_equivalents 0.0982
_diffrn_reflns_av_unetI/netI 0.0918
_diffrn_reflns_Laue_measured_fraction_full 1.000
_diffrn_reflns_Laue_measured_fraction_max 0.987
_diffrn_reflns_limit_h_max 26
_diffrn_reflns_limit_h_min -25
_diffrn_reflns_limit_k_max 28
_diffrn_reflns_limit_k_min -28
_diffrn_reflns_limit_l_max 27
_diffrn_reflns_limit_l_min -31
_diffrn_reflns_number 174652
_diffrn_reflns_point_group_measured_fraction_full 1.000
_diffrn_reflns_point_group_measured_fraction_max 0.987
_diffrn_reflns_theta_full 67.679
_diffrn_reflns_theta_max 76.143
_diffrn_reflns_theta_min 3.617
_diffrn_source 'micro-focus sealed X-ray tube'
_diffrn_source_type 'SuperNova (Cu) X-ray Source'
_diffrn_standards_number 0
_exptl_absorpt_coefficient_mu 19.117
_exptl_absorpt_correction_T_max 0.4716
_exptl_absorpt_correction_T_min 0.2130
_exptl_absorpt_correction_type multi-scan
_exptl_absorpt_process_details
'SADABS-2014/5 (Bruker,2014/5) was used for absorption correction. wR2(int) was 0.1183 before and 0.0764 after correction. The Ratio of minimum to maximum transmission is 0.4517. The \l/2 correction factor is Not present.'
_exptl_crystal_colour 'dark brown'
_exptl_crystal_colour_modifier dark
_exptl_crystal_colour_primary brown
_exptl_crystal_density_diffrn 1.643
_exptl_crystal_description block
_exptl_crystal_F_000 5156
_exptl_crystal_recrystallization_method
'The material was recrystallised from a mixture of diethyl ether and acetonitrile  by vapour diffusion'
_exptl_crystal_size_max 0.168
_exptl_crystal_size_mid 0.086
_exptl_crystal_size_min 0.059
_refine_diff_density_max 1.506
_refine_diff_density_min -1.245
_refine_diff_density_rms 0.136
_refine_ls_extinction_method none
_refine_ls_goodness_of_fit_ref 0.984
_refine_ls_hydrogen_treatment constr
_refine_ls_matrix_type full
_refine_ls_number_parameters 2012
_refine_ls_number_reflns 43629
_refine_ls_number_restraints 950
_refine_ls_restrained_S_all 0.980
_refine_ls_R_factor_all 0.0890
_refine_ls_R_factor_gt 0.0633
_refine_ls_shift/su_max 0.001
_refine_ls_shift/su_mean 0.000
_refine_ls_structure_factor_coef Fsqd
_refine_ls_weighting_details 'w=1/[\s^2^(Fo^2^)+(0.1040P)^2^] where P=(Fo^2^+2Fc^2^)/3'
_refine_ls_weighting_scheme calc
_refine_ls_wR_factor_gt 0.1618
_refine_ls_wR_factor_ref 0.1791
_reflns_Friedel_coverage 0.000
_reflns_number_gt 29952
_reflns_number_total 43629
_reflns_threshold_expression 'I > 2\s(I)'
_cod_data_source_file d1cc06224g2.cif
_cod_data_source_block eb18084
_cod_database_code 7129279
_shelx_shelxl_version_number 2018/3
_chemical_oxdiff_formula 'C30 H30 N10 O10 Fe Br'
_chemical_oxdiff_usercomment '@ 120 K  AD443'
_shelx_space_group_comment
;
The symmetry employed for this shelxl refinement is uniquely defined
by the following loop, which should always be used as a source of
symmetry information in preference to the above space-group names.
They are only intended as comments.
;
_shelx_estimated_absorpt_t_max 0.398
_shelx_estimated_absorpt_t_min 0.141
_olex2_refinement_description
;
1. Fixed Uiso
 At 1.2 times of:
  All C(H) groups, All C(H,H) groups, All C(H,H,H,H) groups, All N(H) groups,
  All O(H) groups
 At 1.5 times of:
  All C(H,H,H) groups
2. Restrained distances
 C13-C10 = C6-C3 = C20-C17 = C34-C31 = C48-C45 = C62-C59 = C69-C66 = C76-C73 =
 C83-C80 = C90-C87 = C97-C94 = C104-C101 = C27-C24 = C41-C38 = C55-C52 = C111-
 C108 = C118-C115
 1.53 with sigma of 0.02
 C77-C76 = C70-C69 = C63-C62 = C105-C104 = C98-C97 = C49-C48 = C35-C34 = C21-
 C20 = C7-C6 = C14-C13 = C28-C27 = C42-C41 = C56-C55 = C91-C90 = C84-C83 = C112-
 C111 = C119-C118
 1.45 with sigma of 0.02
 C7A-C6
 1.45 with sigma of 0.02
 C14A-C13
 1.45 with sigma of 0.02
 O3-H3 = O7-H7 = O4-H4 = O35-H35 = O45-H45 = O46-H46 = O16-H16 = O27-H27 = O5-
 H5 = O10-H10 = O31-H31 = O21-H21 = O6-H6 = O23-H23 = O38-H38 = O39-H39
 0.84 with sigma of 0.02
 C56-C52 = C42-C38 = C28-C24 = C7-C3 = C14-C10 = C91-C87 = C84-C80 = C98-C94 =
 C105-C101 = C63-C59 = C49-C45 = C31-C35 = C21-C17 = C115-C119 = C112-C108 =
 C66-C70 = C77-C73
 2.48 with sigma of 0.04
 C14A-C10 = C7A-C3
 2.48 with sigma of 0.04
3. Rigid body (RIGU) restrains
 N4, C22, C23, C24, C25, C26, C27, C28
 with sigma for 1-2 distances of 0.004 and sigma for 1-3 distances of 0.004
 N6, C36, C37, C38, C39, C40, C41, C42
 with sigma for 1-2 distances of 0.004 and sigma for 1-3 distances of 0.004
 N8, C50, C51, C52, C53, C54, C55, C56
 with sigma for 1-2 distances of 0.004 and sigma for 1-3 distances of 0.004
 N11, C71, C72, C73, C74, C75, C76, C77
 with sigma for 1-2 distances of 0.004 and sigma for 1-3 distances of 0.004
 N10, C64, C65, C66, C67, C68, C69, C70
 with sigma for 1-2 distances of 0.004 and sigma for 1-3 distances of 0.004
 N9, C57, C58, C59, C60, C61, C62, C63
 with sigma for 1-2 distances of 0.004 and sigma for 1-3 distances of 0.004
 N1, C1, C2, C3, C4, C5, C6, C7, C7A
 with sigma for 1-2 distances of 0.004 and sigma for 1-3 distances of 0.004
 N2, C8, C9, C10, C11, C12, C13, C14, C14A
 with sigma for 1-2 distances of 0.004 and sigma for 1-3 distances of 0.004
 N13, C85, C86, C87, C88, C89, C90, C91
 with sigma for 1-2 distances of 0.004 and sigma for 1-3 distances of 0.004
 N12, C78, C79, C80, C81, C82, C83, C84
 with sigma for 1-2 distances of 0.004 and sigma for 1-3 distances of 0.004
 N7, C43, C44, C45, C46, C47, C48, C49
 with sigma for 1-2 distances of 0.004 and sigma for 1-3 distances of 0.004
 N5, C29, C30, C31, C32, C33, C34, C35
 with sigma for 1-2 distances of 0.004 and sigma for 1-3 distances of 0.004
 N3, C15, C16, C17, C18, C19, C20, C21
 with sigma for 1-2 distances of 0.004 and sigma for 1-3 distances of 0.004
 N15, C99, C100, C101, C102, C103, C104, C105
 with sigma for 1-2 distances of 0.004 and sigma for 1-3 distances of 0.004
 N14, C92, C93, C94, C95, C96, C97, C98
 with sigma for 1-2 distances of 0.004 and sigma for 1-3 distances of 0.004
 N16, C106, C110, C107, C109, C108, C111, C112
 with sigma for 1-2 distances of 0.004 and sigma for 1-3 distances of 0.004
 N17, C113, C117, C114, C116, C115, C118, C119
 with sigma for 1-2 distances of 0.004 and sigma for 1-3 distances of 0.004
4. Others
 Sof(H6BC)=Sof(H6BD)=Sof(C7A)=Sof(H7AA)=Sof(H7AB)=Sof(H7AC)=Sof(H13C)=
 Sof(H13D)=Sof(C14A)=Sof(H14D)=Sof(H14E)=Sof(H14F)=1-FVAR(1)
 Sof(H6AA)=Sof(H6AB)=Sof(C7)=Sof(H7A)=Sof(H7B)=Sof(H7C)=Sof(H13A)=Sof(H13B)=
 Sof(C14)=Sof(H14A)=Sof(H14B)=Sof(H14C)=FVAR(1)
5.a Everything fixed:
 H3, H4, H5, H6, H7, H10, H16, H21, H23, H27, H31, H35, H38, H39, H45, H46, C7A
5.b Secondary CH2 refined with riding coordinates:
 C6(H6AA,H6AB), C6(H6BC,H6BD), C13(H13A,H13B), C13(H13C,H13D), C20(H20A,H20B),
 C27(H27A,H27B), C34(H34A,H34B), C48(H48A,H48B), C55(H55A,H55B), C62(H62A,H62B),
  C69(H69A,H69B), C76(H76A,H76B), C83(H83A,H83B), C90(H90A,H90B), C97(H97A,
 H97B), C104(H10A,H10B), C111(H11A,H11B), C118(H11F,H11G)
5.c Me refined with riding coordinates:
 C7(H7A,H7B,H7C), C7A(H7AA,H7AB,H7AC), C14(H14A,H14B,H14C), C14A(H14D,H14E,
 H14F), C21(H21A,H21B,H21C), C28(H28A,H28B,H28C), C35(H35A,H35B,H35C), C42(H42A,
 H42B,H42C), C49(H49A,H49B,H49C), C56(H56A,H56B,H56C), C63(H63A,H63B,H63C),
 C70(H70A,H70B,H70C), C77(H77A,H77B,H77C), C84(H84A,H84B,H84C), C91(H91A,H91B,
 H91C), C98(H98A,H98B,H98C), C105(H10C,H10D,H10E), C112(H11C,H11D,H11E),
 C119(H11H,H11I,H11J)
5.d Aromatic/amide H refined with riding coordinates:
 C85(H85), C86(H86), C88(H88), C89(H89), C1(H1), C2(H2), C4(H4A), C5(H5A),
 C8(H8), C9(H9), C11(H11), C12(H12), C15(H15), C16(H16A), C18(H18), C19(H19),
 C22(H22), C23(H23A), C25(H25), C26(H26), C29(H29), C30(H30), C32(H32),
 C33(H33), C36(H36), C37(H37), C39(H39A), C40(H40), C41(H41), C43(H43),
 C44(H44), C46(H46A), C47(H47), C50(H50), C51(H51), C53(H53), C54(H54),
 C57(H57), C58(H58), C60(H60), C61(H61), C64(H64), C65(H65), C67(H67), C68(H68),
  C71(H71), C72(H72), C74(H74), C75(H75), C78(H78), C79(H79), C81(H81),
 C82(H82), C92(H92), C93(H93), C95(H95), C96(H96), C99(H99), C100(H100),
 C102(H102), C103(H103), N16(H16B), C106(H106), C107(H107), C109(H109),
 C110(H110), C113(H113), C114(H114), C116(H116), C117(H117)
5.e Fitted hexagon refined as free rotating group:
 N13(C85,C86,C87,C88,C89), N16(C106,C107,C108,C109,C110)
;
_smtbx_masks_void_probe_radius 1.2
_smtbx_masks_void_truncation_radius 1.2
_olex2_date_sample_data_collection 2018-09-14
_olex2_date_sample_submission 2018-09-10
_olex2_diffrn_ambient_temperature_device 'Oxford Cryosystems Cryostream 700+'
_olex2_exptl_crystal_mounting_method 'The crystal was mounted on a MITIGEN holder in Paratone oil'
_olex2_submission_original_sample_id AD443
_olex2_submission_special_instructions 'No special instructions were received'
_oxdiff_exptl_absorpt_empirical_details
;
Empirical correction (ABSPACK) includes:
;
_oxdiff_exptl_absorpt_empirical_full_max 2.034
_oxdiff_exptl_absorpt_empirical_full_min 0.610

loop_
_space_group_symop_operation_xyz
'x, y, z'
'-x, -y, -z'

loop_
_atom_site_label
_atom_site_type_symbol
_atom_site_fract_x
_atom_site_fract_y
_atom_site_fract_z
_atom_site_U_iso_or_equiv
_atom_site_adp_type
_atom_site_occupancy
_atom_site_site_symmetry_order
_atom_site_calc_flag
_atom_site_refinement_flags_posn
_atom_site_refinement_flags_adp
_atom_site_refinement_flags_occupancy
_atom_site_disorder_assembly
_atom_site_disorder_group
Br1 Br 0.95331(5) 0.41697(5) 0.94560(3) 0.0716(2) Uani 1 1 d . . . . .
Br2 Br 1.01971(4) 0.45128(4) 0.80555(3) 0.06120(19) Uani 1 1 d . . . . .
Br3 Br 0.57436(5) 0.02402(3) 0.77799(3) 0.05795(18) Uani 1 1 d . . . . .
Br4 Br 0.65679(4) 0.06347(3) 0.61970(3) 0.05525(17) Uani 1 1 d . . . . .
Br5 Br 0.42920(4) 0.02493(3) 0.62937(3) 0.05211(16) Uani 1 1 d . . . . .
Br6 Br 0.50556(5) 0.41683(4) 0.51009(3) 0.0630(2) Uani 1 1 d . . . . .
Br7 Br 0.34320(4) 0.33875(4) 0.83920(3) 0.05981(18) Uani 1 1 d . . . . .
Br8 Br 0.48178(5) 0.34565(4) 0.97170(3) 0.06047(19) Uani 1 1 d . . . . .
Br9 Br 0.70798(5) 0.45330(4) 0.50197(3) 0.06134(19) Uani 1 1 d . . . . .
Fe1 Fe 0.70185(6) 0.32654(5) 0.95491(3) 0.0440(2) Uani 1 1 d . . . . .
Fe2 Fe 0.71989(5) 0.44764(5) 0.91601(3) 0.0414(2) Uani 1 1 d . . . . .
Fe3 Fe 0.57761(6) 0.20035(5) 0.89442(3) 0.0413(2) Uani 1 1 d . . . . .
Fe4 Fe 0.73242(6) 0.22492(5) 0.88676(3) 0.0411(2) Uani 1 1 d . . . . .
Fe5 Fe 0.48658(5) 0.20622(4) 0.79676(3) 0.03756(18) Uani 1 1 d . . . . .
Fe6 Fe 0.77725(5) 0.25466(4) 0.78293(3) 0.03732(18) Uani 1 1 d . . . . .
Fe7 Fe 0.38183(5) 0.19872(4) 0.70256(4) 0.03882(19) Uani 1 1 d . . . . .
Fe8 Fe 0.83245(5) 0.27548(4) 0.68160(3) 0.03840(18) Uani 1 1 d . . . . .
Fe9 Fe 0.43356(5) 0.22500(4) 0.59432(3) 0.03725(18) Uani 1 1 d . . . . .
Fe10 Fe 0.58421(5) 0.25432(4) 0.59366(3) 0.03417(17) Uani 1 1 d . . . . .
Fe11 Fe 0.72946(5) 0.27504(4) 0.58056(3) 0.03660(18) Uani 1 1 d . . . . .
Fe12 Fe 0.85336(5) 0.40228(4) 0.63858(4) 0.03937(19) Uani 1 1 d . . . . .
Fe13 Fe 0.82302(5) 0.49927(4) 0.70139(4) 0.04101(19) Uani 1 1 d . . . . .
Fe14 Fe 0.51477(5) 0.44662(4) 0.71588(4) 0.03926(19) Uani 1 1 d . . . . .
Fe15 Fe 0.39819(5) 0.32527(5) 0.66036(4) 0.03981(19) Uani 1 1 d . . . . .
Fe16 Fe 0.83853(5) 0.38243(5) 0.88879(3) 0.0421(2) Uani 1 1 d . . . . .
Fe17 Fe 0.89333(5) 0.41043(5) 0.77424(4) 0.04116(19) Uani 1 1 d . . . . .
Fe18 Fe 0.60591(5) 0.13671(4) 0.77761(3) 0.03758(18) Uani 1 1 d . . . . .
Fe19 Fe 0.66268(5) 0.16477(4) 0.66091(3) 0.03509(17) Uani 1 1 d . . . . .
Fe20 Fe 0.49517(5) 0.13657(4) 0.66853(3) 0.03568(18) Uani 1 1 d . . . . .
Fe21 Fe 0.53520(5) 0.38210(4) 0.59303(3) 0.03768(18) Uani 1 1 d . . . . .
Fe22 Fe 0.43696(5) 0.33338(5) 0.79617(4) 0.04000(19) Uani 1 1 d . . . . .
Fe23 Fe 0.54739(5) 0.33495(5) 0.90293(3) 0.0407(2) Uani 1 1 d . . . . .
Fe24 Fe 0.70002(5) 0.40986(4) 0.58512(3) 0.03783(18) Uani 1 1 d . . . . .
Fe25 Fe 0.71291(5) 0.33898(4) 0.70441(3) 0.03356(17) Uani 1 1 d . . . . .
Fe26 Fe 0.77592(5) 0.46835(4) 0.80969(3) 0.03941(19) Uani 1 1 d . . . . .
Fe27 Fe 0.66583(5) 0.46770(4) 0.70236(3) 0.03773(18) Uani 1 1 d . . . . .
Fe28 Fe 0.61010(5) 0.44129(4) 0.81790(3) 0.03818(18) Uani 1 1 d . . . . .
Fe29 Fe 0.55257(5) 0.31211(4) 0.71188(3) 0.03343(17) Uani 1 1 d . . . . .
Fe30 Fe 0.65910(5) 0.31254(4) 0.81609(3) 0.03502(17) Uani 1 1 d . . . . .
O1 O 0.7764(2) 0.3974(2) 0.92893(16) 0.0443(9) Uani 1 1 d . . . . .
O2 O 0.6432(2) 0.3749(2) 0.93502(16) 0.0432(9) Uani 1 1 d . . . . .
O3 O 0.6164(3) 0.2553(2) 0.97077(17) 0.0502(10) Uani 1 1 d D . . . .
H3 H 0.630470 0.236910 0.994510 0.060 Uiso 1 1 d D U . . .
O4 O 0.7631(3) 0.2770(2) 0.96319(16) 0.0500(10) Uani 1 1 d D . . . .
H4 H 0.751990 0.280950 0.993530 0.060 Uiso 1 1 d D U . . .
O5 O 0.7984(2) 0.5140(2) 0.88616(17) 0.0454(9) Uani 1 1 d D . . . .
H5 H 0.804980 0.553200 0.893970 0.054 Uiso 1 1 d D U . . .
O6 O 0.6524(2) 0.4884(2) 0.89308(17) 0.0452(9) Uani 1 1 d D . . . .
H6 H 0.651300 0.525260 0.894610 0.054 Uiso 1 1 d D U . . .
O7 O 0.6438(3) 0.1566(2) 0.90653(16) 0.0462(10) Uani 1 1 d D . . . .
H7 H 0.654090 0.143470 0.935930 0.055 Uiso 1 1 d D U . . .
O8 O 0.6671(2) 0.2738(2) 0.87748(15) 0.0412(9) Uani 1 1 d . . . . .
O9 O 0.6864(2) 0.40369(19) 0.83348(15) 0.0382(8) Uani 1 1 d . . . . .
O10 O 0.6981(2) 0.50612(19) 0.78798(17) 0.0430(9) Uani 1 1 d D . . . .
H10 H 0.716150 0.547350 0.796690 0.052 Uiso 1 1 d D U . . .
O11 O 0.8061(2) 0.2955(2) 0.86124(15) 0.0417(9) Uani 1 1 d . . . . .
O12 O 0.8406(2) 0.4259(2) 0.82665(16) 0.0447(9) Uani 1 1 d . . . . .
O13 O 0.5192(2) 0.2479(2) 0.87476(16) 0.0414(9) Uani 1 1 d . . . . .
O14 O 0.5303(2) 0.3731(2) 0.84109(16) 0.0409(9) Uani 1 1 d . . . . .
O15 O 0.8572(2) 0.3212(2) 0.75671(16) 0.0401(8) Uani 1 1 d . . . . .
O16 O 0.8483(2) 0.5389(2) 0.78119(18) 0.0460(9) Uani 1 1 d D . . . .
H16 H 0.840560 0.569820 0.768690 0.055 Uiso 1 1 d D U . . .
O17 O 0.7012(2) 0.1853(2) 0.80982(16) 0.0411(9) Uani 1 1 d . . . . .
O18 O 0.7160(2) 0.30230(19) 0.76768(15) 0.0375(8) Uani 1 1 d . . . . .
O19 O 0.5665(2) 0.2781(2) 0.77474(15) 0.0379(8) Uani 1 1 d . . . . .
O20 O 0.5497(2) 0.16192(19) 0.81696(15) 0.0389(8) Uani 1 1 d . . . . .
O21 O 0.5516(3) 0.4881(2) 0.79447(17) 0.0459(9) Uani 1 1 d D . . . .
H21 H 0.550520 0.517220 0.818750 0.055 Uiso 1 1 d D U . . .
O22 O 0.4192(2) 0.2469(2) 0.77715(17) 0.0412(8) Uani 1 1 d . . . . .
O23 O 0.9100(2) 0.3526(2) 0.66011(18) 0.0450(9) Uani 1 1 d D . . . .
H23 H 0.929370 0.343840 0.634260 0.054 Uiso 1 1 d D U . . .
O24 O 0.8794(2) 0.44938(19) 0.71487(17) 0.0427(9) Uani 1 1 d . . . . .
O25 O 0.7511(2) 0.21079(19) 0.70572(15) 0.0369(8) Uani 1 1 d . . . . .
O26 O 0.7720(2) 0.32618(19) 0.65952(15) 0.0373(8) Uani 1 1 d . . . . .
O27 O 0.7514(3) 0.5383(2) 0.68781(18) 0.0472(10) Uani 1 1 d D . . . .
H27 H 0.743060 0.568520 0.676500 0.057 Uiso 1 1 d D U . . .
O28 O 0.7367(2) 0.42867(19) 0.72818(15) 0.0377(8) Uani 1 1 d . . . . .
O29 O 0.5857(2) 0.40314(19) 0.73548(15) 0.0381(8) Uani 1 1 d . . . . .
O30 O 0.5887(2) 0.14896(18) 0.70312(15) 0.0368(8) Uani 1 1 d . . . . .
O31 O 0.6020(2) 0.51267(19) 0.69328(17) 0.0425(9) Uani 1 1 d D . . . .
H31 H 0.628470 0.548840 0.713100 0.051 Uiso 1 1 d D U . . .
O32 O 0.6171(2) 0.30248(19) 0.67063(14) 0.0368(8) Uani 1 1 d . . . . .
O33 O 0.4373(2) 0.3740(2) 0.73546(17) 0.0434(9) Uani 1 1 d . . . . .
O34 O 0.4501(2) 0.16076(19) 0.71962(16) 0.0385(8) Uani 1 1 d . . . . .
O35 O 0.3252(2) 0.2516(2) 0.68701(19) 0.0475(10) Uani 1 1 d D . . . .
H35 H 0.280710 0.239570 0.677250 0.057 Uiso 1 1 d D U . . .
O36 O 0.4582(2) 0.27271(19) 0.67413(16) 0.0381(8) Uani 1 1 d . . . . .
O37 O 0.7906(2) 0.44870(19) 0.62841(17) 0.0414(9) Uani 1 1 d . . . . .
O38 O 0.7928(2) 0.2305(2) 0.60354(16) 0.0410(8) Uani 1 1 d D . . . .
H38 H 0.825000 0.237960 0.584900 0.049 Uiso 1 1 d D U . . .
O39 O 0.8122(2) 0.3519(2) 0.56325(16) 0.0411(8) Uani 1 1 d D . . . .
H39 H 0.843280 0.345860 0.548960 0.049 Uiso 1 1 d D U . . .
O40 O 0.6670(2) 0.32076(19) 0.56977(15) 0.0390(8) Uani 1 1 d . . . . .
O41 O 0.6349(2) 0.4249(2) 0.62565(16) 0.0413(9) Uani 1 1 d . . . . .
O42 O 0.5163(2) 0.29554(19) 0.57773(15) 0.0366(8) Uani 1 1 d . . . . .
O43 O 0.4999(2) 0.18560(19) 0.61347(15) 0.0374(8) Uani 1 1 d . . . . .
O44 O 0.4819(2) 0.3960(2) 0.64236(16) 0.0422(9) Uani 1 1 d . . . . .
O45 O 0.3580(2) 0.1559(2) 0.62377(17) 0.0423(9) Uani 1 1 d D . . . .
H45 H 0.315280 0.150530 0.613180 0.051 Uiso 1 1 d D U . . .
O46 O 0.3744(2) 0.2776(2) 0.58483(17) 0.0449(9) Uani 1 1 d D . . . .
H46 H 0.330890 0.252250 0.576180 0.054 Uiso 1 1 d D U . . .
O47 O 0.6499(2) 0.21100(18) 0.60689(14) 0.0347(8) Uani 1 1 d . . . . .
N1 N 0.7372(3) 0.3673(3) 1.0397(2) 0.0509(12) Uani 1 1 d . . . . .
N2 N 0.7568(3) 0.5059(3) 0.9958(2) 0.0455(11) Uani 1 1 d . . . . .
N3 N 0.4991(3) 0.1320(3) 0.9312(2) 0.0483(12) Uani 1 1 d . . . . .
N4 N 0.7919(4) 0.1711(3) 0.9132(2) 0.0562(13) Uani 1 1 d . . . . .
N5 N 0.4027(3) 0.1223(3) 0.8177(2) 0.0548(13) Uani 1 1 d . . . . .
N6 N 0.8454(3) 0.2037(3) 0.7989(2) 0.0540(13) Uani 1 1 d . . . . .
N7 N 0.2883(3) 0.1251(3) 0.7194(2) 0.0502(12) Uani 1 1 d . . . . .
N8 N 0.9071(3) 0.2327(3) 0.6885(2) 0.0447(11) Uani 1 1 d . . . . .
N9 N 0.3837(3) 0.1752(3) 0.5141(2) 0.0477(11) Uani 1 1 d . . . . .
N10 N 0.5480(3) 0.2034(2) 0.51059(19) 0.0403(10) Uani 1 1 d . . . . .
N11 N 0.7083(3) 0.2280(3) 0.4985(2) 0.0430(10) Uani 1 1 d . . . . .
N12 N 0.9420(3) 0.4737(3) 0.6143(2) 0.0477(11) Uani 1 1 d . . . . .
N13 N 0.9052(3) 0.5859(2) 0.6824(2) 0.0560(14) Uani 1 1 d G . . . .
C85 C 0.8856(4) 0.6113(4) 0.6377(3) 0.104(4) Uani 1 1 d G . . . .
H85 H 0.841486 0.586762 0.612980 0.125 Uiso 1 1 calc R U . . .
C86 C 0.9304(6) 0.6727(5) 0.6292(5) 0.173(8) Uani 1 1 d G . . . .
H86 H 0.916965 0.690008 0.598620 0.208 Uiso 1 1 calc R U . . .
C87 C 0.9949(5) 0.7086(3) 0.6653(6) 0.178(7) Uani 1 1 d DG . . . .
C88 C 1.0146(4) 0.6832(4) 0.7100(5) 0.204(9) Uani 1 1 d G . . . .
H88 H 1.058639 0.707780 0.734761 0.244 Uiso 1 1 calc R U . . .
C89 C 0.9697(4) 0.6219(4) 0.7186(3) 0.120(4) Uani 1 1 d G . . . .
H89 H 0.983160 0.604534 0.749122 0.145 Uiso 1 1 calc R U . . .
N14 N 0.4591(3) 0.5057(3) 0.6981(2) 0.0472(12) Uani 1 1 d . . . . .
N15 N 0.3227(3) 0.3657(3) 0.6422(3) 0.0546(13) Uani 1 1 d . . . . .
C1 C 0.8022(4) 0.3782(4) 1.0653(3) 0.0577(17) Uani 1 1 d . . . . .
H1 H 0.835170 0.372700 1.044642 0.069 Uiso 1 1 calc R U . . .
C2 C 0.8234(5) 0.3976(5) 1.1221(3) 0.069(2) Uani 1 1 d . . . . .
H2 H 0.870587 0.406045 1.139600 0.082 Uiso 1 1 calc R U . . .
C3 C 0.7757(5) 0.4044(4) 1.1524(3) 0.067(2) Uani 1 1 d D . . . .
C4 C 0.7094(5) 0.3946(5) 1.1256(3) 0.070(2) Uani 1 1 d . . . . .
H4A H 0.675622 0.399791 1.145455 0.084 Uiso 1 1 calc R U . . .
C5 C 0.6919(5) 0.3768(4) 1.0686(3) 0.0593(17) Uani 1 1 d . . . . .
H5A H 0.646210 0.371385 1.050004 0.071 Uiso 1 1 calc R U . . .
C6 C 0.7964(6) 0.4264(6) 1.2141(3) 0.112(4) Uani 1 1 d D . . . .
H6AA H 0.846165 0.432102 1.227012 0.134 Uiso 0.587(15) 1 calc R U P A 1
H6AB H 0.764400 0.392866 1.232387 0.134 Uiso 0.587(15) 1 calc R U P A 1
H6BC H 0.759688 0.438818 1.226750 0.134 Uiso 0.413(15) 1 calc R U P A 2
H6BD H 0.797359 0.389755 1.232098 0.134 Uiso 0.413(15) 1 calc R U P A 2
C7 C 0.7903(12) 0.4921(10) 1.2291(7) 0.129(8) Uani 0.587(15) 1 d D . P A 1
H7A H 0.803714 0.505915 1.268914 0.194 Uiso 0.587(15) 1 calc R U P A 1
H7B H 0.822489 0.525381 1.211315 0.194 Uiso 0.587(15) 1 calc R U P A 1
H7C H 0.740883 0.486222 1.216679 0.194 Uiso 0.587(15) 1 calc R U P A 1
C7A C 0.866180 0.481470 1.230240 0.202 Uani 0.4128 1 d D . P A 2
H7AA H 0.877368 0.494047 1.270127 0.303 Uiso 0.413(15) 1 calc R U P A 2
H7AB H 0.902872 0.469157 1.218410 0.303 Uiso 0.413(15) 1 calc R U P A 2
H7AC H 0.865208 0.518209 1.213064 0.303 Uiso 0.413(15) 1 calc R U P A 2
C8 C 0.8237(4) 0.5252(4) 1.0212(3) 0.0509(15) Uani 1 1 d . . . . .
H8 H 0.855089 0.512249 1.003879 0.061 Uiso 1 1 calc R U . . .
C9 C 0.8498(4) 0.5643(4) 1.0729(3) 0.0628(19) Uani 1 1 d . . . . .
H9 H 0.898023 0.577042 1.090568 0.075 Uiso 1 1 calc R U . . .
C10 C 0.8055(4) 0.5838(4) 1.0978(3) 0.0613(18) Uani 1 1 d D . . . .
C11 C 0.7347(5) 0.5629(4) 1.0714(3) 0.065(2) Uani 1 1 d . . . . .
H11 H 0.702022 0.574772 1.087801 0.078 Uiso 1 1 calc R U . . .
C12 C 0.7132(4) 0.5240(4) 1.0199(3) 0.0561(16) Uani 1 1 d . . . . .
H12 H 0.665143 0.509990 1.001318 0.067 Uiso 1 1 calc R U . . .
C13 C 0.8327(6) 0.6309(5) 1.1518(4) 0.090(3) Uani 1 1 d D . . . .
H13A H 0.877681 0.630735 1.170992 0.108 Uiso 0.587(15) 1 calc R U P A 1
H13B H 0.796772 0.617360 1.175700 0.108 Uiso 0.587(15) 1 calc R U P A 1
H13C H 0.814169 0.664838 1.150711 0.108 Uiso 0.413(15) 1 calc R U P A 2
H13D H 0.885660 0.652049 1.160239 0.108 Uiso 0.413(15) 1 calc R U P A 2
C14 C 0.8463(9) 0.7011(7) 1.1395(7) 0.090(5) Uani 0.587(15) 1 d D . P A 1
H14A H 0.863827 0.731886 1.173903 0.135 Uiso 0.587(15) 1 calc R U P A 1
H14B H 0.882118 0.714272 1.116044 0.135 Uiso 0.587(15) 1 calc R U P A 1
H14C H 0.801459 0.700938 1.120738 0.135 Uiso 0.587(15) 1 calc R U P A 1
C14A C 0.8035(18) 0.5878(13) 1.1941(8) 0.120(10) Uani 0.413(15) 1 d D . P A 2
H14D H 0.818659 0.614580 1.230495 0.180 Uiso 0.413(15) 1 calc R U P A 2
H14E H 0.751057 0.567040 1.184743 0.180 Uiso 0.413(15) 1 calc R U P A 2
H14F H 0.822052 0.554341 1.194205 0.180 Uiso 0.413(15) 1 calc R U P A 2
C15 C 0.4661(4) 0.1545(4) 0.9642(3) 0.0560(16) Uani 1 1 d . . . . .
H15 H 0.472000 0.198279 0.965435 0.067 Uiso 1 1 calc R U . . .
C16 C 0.4234(5) 0.1165(4) 0.9970(3) 0.0652(19) Uani 1 1 d . . . . .
H16A H 0.402047 0.134952 1.020946 0.078 Uiso 1 1 calc R U . . .
C17 C 0.4119(5) 0.0522(4) 0.9950(3) 0.068(2) Uani 1 1 d D . . . .
C18 C 0.4450(5) 0.0277(4) 0.9585(3) 0.0620(18) Uani 1 1 d . . . . .
H18 H 0.437643 -0.016642 0.954840 0.074 Uiso 1 1 calc R U . . .
C19 C 0.4883(4) 0.0689(3) 0.9279(3) 0.0531(15) Uani 1 1 d . . . . .
H19 H 0.511109 0.052343 0.903846 0.064 Uiso 1 1 calc R U . . .
C20 C 0.3692(6) 0.0112(5) 1.0324(4) 0.088(3) Uani 1 1 d D . . . .
H20A H 0.320059 0.008893 1.025274 0.106 Uiso 1 1 calc R U . . .
H20B H 0.365858 -0.033534 1.024176 0.106 Uiso 1 1 calc R U . . .
C21 C 0.4008(8) 0.0368(6) 1.0894(4) 0.122(5) Uani 1 1 d D . . . .
H21A H 0.371363 0.008720 1.112213 0.182 Uiso 1 1 calc R U . . .
H21B H 0.449192 0.038388 1.096866 0.182 Uiso 1 1 calc R U . . .
H21C H 0.403399 0.080809 1.097964 0.182 Uiso 1 1 calc R U . . .
C22 C 0.8541(6) 0.1982(6) 0.9508(5) 0.095(3) Uani 1 1 d . . . . .
H22 H 0.873738 0.243653 0.963571 0.113 Uiso 1 1 calc R U . . .
C23 C 0.8895(8) 0.1641(8) 0.9710(6) 0.123(5) Uani 1 1 d . . . . .
H23A H 0.934576 0.185522 0.995174 0.148 Uiso 1 1 calc R U . . .
C24 C 0.8581(8) 0.0959(7) 0.9554(5) 0.107(4) Uani 1 1 d D . . . .
C25 C 0.7969(7) 0.0681(5) 0.9159(4) 0.085(3) Uani 1 1 d . . . . .
H25 H 0.777192 0.022863 0.902125 0.102 Uiso 1 1 calc R U . . .
C26 C 0.7640(5) 0.1066(4) 0.8959(3) 0.0667(19) Uani 1 1 d . . . . .
H26 H 0.720769 0.086729 0.869426 0.080 Uiso 1 1 calc R U . . .
C27 C 0.9030(11) 0.0626(9) 0.9823(8) 0.184(9) Uani 1 1 d D . . . .
H27A H 0.951893 0.082517 0.974288 0.220 Uiso 1 1 calc R U . . .
H27B H 0.907197 0.070838 1.022480 0.220 Uiso 1 1 calc R U . . .
C28 C 0.8741(15) -0.0053(10) 0.9644(12) 0.31(2) Uani 1 1 d D . . . .
H28A H 0.905217 -0.023286 0.982999 0.461 Uiso 1 1 calc R U . . .
H28B H 0.826229 -0.025708 0.973020 0.461 Uiso 1 1 calc R U . . .
H28C H 0.870973 -0.014016 0.924776 0.461 Uiso 1 1 calc R U . . .
C29 C 0.3991(5) 0.0619(4) 0.8009(3) 0.0649(18) Uani 1 1 d . . . . .
H29 H 0.430153 0.057583 0.777811 0.078 Uiso 1 1 calc R U . . .
C30 C 0.3513(6) 0.0067(4) 0.8167(4) 0.081(2) Uani 1 1 d . . . . .
H30 H 0.350261 -0.034450 0.803964 0.098 Uiso 1 1 calc R U . . .
C31 C 0.3060(5) 0.0101(5) 0.8499(5) 0.090(3) Uani 1 1 d D . . . .
C32 C 0.3079(5) 0.0716(6) 0.8672(4) 0.084(2) Uani 1 1 d . . . . .
H32 H 0.276429 0.076083 0.889940 0.101 Uiso 1 1 calc R U . . .
C33 C 0.3581(4) 0.1274(5) 0.8499(3) 0.068(2) Uani 1 1 d . . . . .
H33 H 0.359672 0.169076 0.861650 0.081 Uiso 1 1 calc R U . . .
C34 C 0.2573(8) -0.0502(7) 0.8701(6) 0.136(5) Uani 1 1 d D . . . .
H34A H 0.224393 -0.081196 0.837565 0.164 Uiso 1 1 calc R U . . .
H34B H 0.287784 -0.070573 0.886473 0.164 Uiso 1 1 calc R U . . .
C35 C 0.2156(9) -0.0443(8) 0.9078(7) 0.168(8) Uani 1 1 d D . . . .
H35A H 0.187658 -0.087233 0.916438 0.252 Uiso 1 1 calc R U . . .
H35B H 0.246830 -0.015382 0.941260 0.252 Uiso 1 1 calc R U . . .
H35C H 0.183064 -0.026069 0.892062 0.252 Uiso 1 1 calc R U . . .
C36 C 0.9100(5) 0.2346(6) 0.8304(4) 0.081(3) Uani 1 1 d . . . . .
H36 H 0.925721 0.279154 0.845231 0.097 Uiso 1 1 calc R U . . .
C37 C 0.9552(7) 0.2047(9) 0.8426(6) 0.124(5) Uani 1 1 d . . . . .
H37 H 1.000683 0.227928 0.865905 0.148 Uiso 1 1 calc R U . . .
C38 C 0.9334(9) 0.1413(9) 0.8207(7) 0.132(5) Uani 1 1 d D . . . .
C39 C 0.8644(8) 0.1070(7) 0.7891(6) 0.107(4) Uani 1 1 d . . . . .
H39A H 0.847324 0.061972 0.775176 0.129 Uiso 1 1 calc R U . . .
C40 C 0.8211(5) 0.1406(4) 0.7786(3) 0.0666(19) Uani 1 1 d . . . . .
H40 H 0.774301 0.118278 0.756984 0.080 Uiso 1 1 calc R U . . .
C41 C 0.9848(15) 0.1112(14) 0.8434(11) 0.277(16) Uani 1 1 d D . . . .
H41 H 1.008819 0.117752 0.880093 0.333 Uiso 1 1 calc R U . . .
C42 C 0.9878(18) 0.0721(17) 0.7977(12) 0.35(2) Uani 1 1 d D . . . .
H42A H 1.019615 0.051257 0.808905 0.524 Uiso 1 1 calc R U . . .
H42B H 0.939689 0.038637 0.781947 0.524 Uiso 1 1 calc R U . . .
H42C H 1.006279 0.099142 0.770212 0.524 Uiso 1 1 calc R U . . .
C43 C 0.2686(5) 0.0622(4) 0.7006(4) 0.072(2) Uani 1 1 d . . . . .
H43 H 0.297386 0.050221 0.679319 0.086 Uiso 1 1 calc R U . . .
C44 C 0.2069(6) 0.0135(5) 0.7111(7) 0.114(5) Uani 1 1 d . . . . .
H44 H 0.193887 -0.030627 0.696299 0.137 Uiso 1 1 calc R U . . .
C45 C 0.1650(6) 0.0291(6) 0.7427(7) 0.105(4) Uani 1 1 d D . . . .
C46 C 0.1855(5) 0.0939(5) 0.7615(5) 0.087(3) Uani 1 1 d . . . . .
H46A H 0.157077 0.106728 0.782537 0.104 Uiso 1 1 calc R U . . .
C47 C 0.2466(4) 0.1403(4) 0.7501(3) 0.0612(17) Uani 1 1 d . . . . .
H47 H 0.259937 0.184699 0.764406 0.073 Uiso 1 1 calc R U . . .
C48 C 0.1001(8) -0.0243(9) 0.7580(10) 0.219(13) Uani 1 1 d D . . . .
H48A H 0.110023 -0.063064 0.761764 0.263 Uiso 1 1 calc R U . . .
H48B H 0.092119 -0.008582 0.793649 0.263 Uiso 1 1 calc R U . . .
C49 C 0.0361(12) -0.0424(17) 0.7167(17) 0.49(3) Uani 1 1 d D . . . .
H49A H -0.004377 -0.076450 0.727476 0.732 Uiso 1 1 calc R U . . .
H49B H 0.025755 -0.004252 0.713350 0.732 Uiso 1 1 calc R U . . .
H49C H 0.043641 -0.058679 0.681498 0.732 Uiso 1 1 calc R U . . .
C50 C 0.9765(4) 0.2699(4) 0.7120(3) 0.0591(17) Uani 1 1 d . . . . .
H50 H 0.988855 0.312317 0.731036 0.071 Uiso 1 1 calc R U . . .
C51 C 1.0298(5) 0.2486(5) 0.7093(5) 0.078(2) Uani 1 1 d . . . . .
H51 H 1.077988 0.275759 0.726316 0.094 Uiso 1 1 calc R U . . .
C52 C 1.0116(5) 0.1853(5) 0.6805(4) 0.077(2) Uani 1 1 d D . . . .
C53 C 0.9406(5) 0.1473(5) 0.6583(4) 0.070(2) Uani 1 1 d . . . . .
H53 H 0.926007 0.104288 0.639742 0.084 Uiso 1 1 calc R U . . .
C54 C 0.8908(4) 0.1729(4) 0.6633(3) 0.0541(15) Uani 1 1 d . . . . .
H54 H 0.841929 0.146085 0.647899 0.065 Uiso 1 1 calc R U . . .
C55 C 1.0714(7) 0.1627(7) 0.6744(6) 0.111(4) Uani 1 1 d D . . . .
H55A H 1.105288 0.192877 0.654748 0.133 Uiso 1 1 calc R U . . .
H55B H 1.098140 0.165959 0.711358 0.133 Uiso 1 1 calc R U . . .
C56 C 1.0464(10) 0.0949(8) 0.6447(8) 0.168(8) Uani 1 1 d D . . . .
H56A H 1.087755 0.084647 0.642732 0.252 Uiso 1 1 calc R U . . .
H56B H 1.013944 0.064326 0.664332 0.252 Uiso 1 1 calc R U . . .
H56C H 1.021107 0.091300 0.607605 0.252 Uiso 1 1 calc R U . . .
C57 C 0.3654(5) 0.2064(4) 0.4756(3) 0.0637(19) Uani 1 1 d . . . . .
H57 H 0.379498 0.251891 0.484360 0.076 Uiso 1 1 calc R U . . .
C58 C 0.3263(6) 0.1743(5) 0.4232(3) 0.076(2) Uani 1 1 d . . . . .
H58 H 0.314183 0.197619 0.396959 0.092 Uiso 1 1 calc R U . . .
C59 C 0.3051(5) 0.1061(5) 0.4102(3) 0.0668(19) Uani 1 1 d D . . . .
C60 C 0.3246(5) 0.0750(5) 0.4499(4) 0.072(2) Uani 1 1 d . . . . .
H60 H 0.311991 0.029634 0.442383 0.087 Uiso 1 1 calc R U . . .
C61 C 0.3632(4) 0.1107(4) 0.5013(3) 0.0550(16) Uani 1 1 d . . . . .
H61 H 0.375508 0.088396 0.528401 0.066 Uiso 1 1 calc R U . . .
C62 C 0.2622(6) 0.0703(6) 0.3543(4) 0.110(4) Uani 1 1 d D . . . .
H62A H 0.260349 0.101901 0.330154 0.132 Uiso 1 1 calc R U . . .
H62B H 0.285581 0.044530 0.337896 0.132 Uiso 1 1 calc R U . . .
C63 C 0.1887(9) 0.0265(12) 0.3589(8) 0.269(17) Uani 1 1 d D . . . .
H63A H 0.161057 0.003418 0.322439 0.403 Uiso 1 1 calc R U . . .
H63B H 0.190689 -0.004996 0.382458 0.403 Uiso 1 1 calc R U . . .
H63C H 0.165511 0.052253 0.374733 0.403 Uiso 1 1 calc R U . . .
C64 C 0.5367(3) 0.1413(3) 0.4984(2) 0.0406(12) Uani 1 1 d . . . . .
H64 H 0.545397 0.119470 0.527321 0.049 Uiso 1 1 calc R U . . .
C65 C 0.5129(4) 0.1070(3) 0.4455(2) 0.0474(14) Uani 1 1 d . . . . .
H65 H 0.505711 0.062807 0.438823 0.057 Uiso 1 1 calc R U . . .
C66 C 0.4995(4) 0.1374(3) 0.4021(2) 0.0480(14) Uani 1 1 d D . . . .
C67 C 0.5097(4) 0.2022(3) 0.4162(3) 0.0517(15) Uani 1 1 d . . . . .
H67 H 0.499623 0.224916 0.388475 0.062 Uiso 1 1 calc R U . . .
C68 C 0.5341(4) 0.2332(3) 0.4696(2) 0.0481(14) Uani 1 1 d . . . . .
H68 H 0.541487 0.277394 0.477786 0.058 Uiso 1 1 calc R U . . .
C69 C 0.4733(6) 0.1001(4) 0.3438(2) 0.069(2) Uani 1 1 d D . . . .
H69A H 0.493365 0.067373 0.340008 0.083 Uiso 1 1 calc R U . . .
H69B H 0.420455 0.076526 0.337163 0.083 Uiso 1 1 calc R U . . .
C70 C 0.4936(7) 0.1430(4) 0.3012(3) 0.089(3) Uani 1 1 d D . . . .
H70A H 0.475300 0.116289 0.264745 0.133 Uiso 1 1 calc R U . . .
H70B H 0.472930 0.174875 0.304112 0.133 Uiso 1 1 calc R U . . .
H70C H 0.545895 0.165715 0.306960 0.133 Uiso 1 1 calc R U . . .
C71 C 0.7055(4) 0.1676(3) 0.4867(3) 0.0494(14) Uani 1 1 d . . . . .
H71 H 0.709431 0.144717 0.516022 0.059 Uiso 1 1 calc R U . . .
C72 C 0.6971(4) 0.1380(4) 0.4345(3) 0.0558(16) Uani 1 1 d . . . . .
H72 H 0.696975 0.096084 0.428082 0.067 Uiso 1 1 calc R U . . .
C73 C 0.6887(4) 0.1701(4) 0.3897(3) 0.0583(17) Uani 1 1 d D . . . .
C74 C 0.6899(5) 0.2311(4) 0.4025(3) 0.067(2) Uani 1 1 d . . . . .
H74 H 0.683047 0.254068 0.373957 0.080 Uiso 1 1 calc R U . . .
C75 C 0.7010(5) 0.2587(4) 0.4559(3) 0.0584(18) Uani 1 1 d . . . . .
H75 H 0.703604 0.301466 0.463347 0.070 Uiso 1 1 calc R U . . .
C76 C 0.6803(6) 0.1390(5) 0.3313(3) 0.087(3) Uani 1 1 d D . . . .
H76A H 0.635000 0.099137 0.322123 0.104 Uiso 1 1 calc R U . . .
H76B H 0.675934 0.169381 0.306558 0.104 Uiso 1 1 calc R U . . .
C77 C 0.7374(8) 0.1223(10) 0.3207(6) 0.179(10) Uani 1 1 d D . . . .
H77A H 0.727610 0.102655 0.282170 0.268 Uiso 1 1 calc R U . . .
H77B H 0.782459 0.161601 0.328486 0.268 Uiso 1 1 calc R U . . .
H77C H 0.741438 0.091208 0.344084 0.268 Uiso 1 1 calc R U . . .
C78 C 0.9349(5) 0.4994(4) 0.5695(3) 0.0615(18) Uani 1 1 d . . . . .
H78 H 0.888910 0.483534 0.546782 0.074 Uiso 1 1 calc R U . . .
C79 C 0.9913(5) 0.5481(4) 0.5546(4) 0.072(2) Uani 1 1 d . . . . .
H79 H 0.983230 0.566009 0.522819 0.086 Uiso 1 1 calc R U . . .
C80 C 1.0576(5) 0.5703(5) 0.5848(5) 0.080(3) Uani 1 1 d D . . . .
C81 C 1.0662(5) 0.5439(6) 0.6329(5) 0.095(4) Uani 1 1 d . . . . .
H81 H 1.111613 0.559493 0.656426 0.114 Uiso 1 1 calc R U . . .
C82 C 1.0073(4) 0.4952(5) 0.6449(4) 0.073(2) Uani 1 1 d . . . . .
H82 H 1.013429 0.476186 0.676316 0.088 Uiso 1 1 calc R U . . .
C83 C 1.1207(6) 0.6265(6) 0.5706(6) 0.118(5) Uani 1 1 d D . . . .
H83A H 1.165507 0.621345 0.582157 0.142 Uiso 1 1 calc R U . . .
H83B H 1.113252 0.625305 0.530443 0.142 Uiso 1 1 calc R U . . .
C84 C 1.1274(8) 0.6898(6) 0.5981(7) 0.147(6) Uani 1 1 d D . . . .
H84A H 1.167932 0.725026 0.588515 0.220 Uiso 1 1 calc R U . . .
H84B H 1.083299 0.695161 0.586179 0.220 Uiso 1 1 calc R U . . .
H84C H 1.135481 0.691206 0.637820 0.220 Uiso 1 1 calc R U . . .
C90 C 1.0460(18) 0.7805(10) 0.6707(13) 0.39(2) Uani 1 1 d D . . . .
H90A H 1.035006 0.806689 0.698919 0.464 Uiso 1 1 calc R U . . .
H90B H 1.095935 0.785929 0.682513 0.464 Uiso 1 1 calc R U . . .
C91 C 1.0395(15) 0.8034(10) 0.6195(12) 0.313(19) Uani 1 1 d D . . . .
H91A H 1.072663 0.849358 0.623928 0.469 Uiso 1 1 calc R U . . .
H91B H 1.051202 0.777921 0.591700 0.469 Uiso 1 1 calc R U . . .
H91C H 0.990348 0.798657 0.608086 0.469 Uiso 1 1 calc R U . . .
C92 C 0.4298(5) 0.5266(4) 0.7352(3) 0.069(2) Uani 1 1 d . . . . .
H92 H 0.431028 0.512359 0.769687 0.082 Uiso 1 1 calc R U . . .
C93 C 0.3973(6) 0.5688(5) 0.7254(4) 0.079(3) Uani 1 1 d . . . . .
H93 H 0.376092 0.582519 0.752531 0.095 Uiso 1 1 calc R U . . .
C94 C 0.3965(5) 0.5906(5) 0.6752(4) 0.074(2) Uani 1 1 d D . . . .
C95 C 0.4242(5) 0.5668(4) 0.6365(3) 0.0655(19) Uani 1 1 d . . . . .
H95 H 0.421918 0.578774 0.601101 0.079 Uiso 1 1 calc R U . . .
C96 C 0.4560(4) 0.5247(4) 0.6492(3) 0.0543(16) Uani 1 1 d . . . . .
H96 H 0.475974 0.509057 0.622270 0.065 Uiso 1 1 calc R U . . .
C97 C 0.3591(6) 0.6355(6) 0.6638(6) 0.102(4) Uani 1 1 d D . . . .
H97A H 0.369751 0.667431 0.697211 0.122 Uiso 1 1 calc R U . . .
H97B H 0.378244 0.659951 0.634573 0.122 Uiso 1 1 calc R U . . .
C98 C 0.2820(6) 0.5992(6) 0.6470(5) 0.100(3) Uani 1 1 d D . . . .
H98A H 0.259886 0.629415 0.640091 0.150 Uiso 1 1 calc R U . . .
H98B H 0.271288 0.568189 0.613567 0.150 Uiso 1 1 calc R U . . .
H98C H 0.262800 0.575664 0.676167 0.150 Uiso 1 1 calc R U . . .
C99 C 0.2794(6) 0.3654(6) 0.6786(5) 0.089(3) Uani 1 1 d . . . . .
H99 H 0.289514 0.355893 0.714162 0.107 Uiso 1 1 calc R U . . .
C100 C 0.2199(8) 0.3792(8) 0.6632(8) 0.137(6) Uani 1 1 d . . . . .
H100 H 0.187869 0.375908 0.687734 0.164 Uiso 1 1 calc R U . . .
C101 C 0.2070(7) 0.3974(7) 0.6135(8) 0.129(5) Uani 1 1 d D . . . .
C102 C 0.2531(8) 0.4003(7) 0.5789(7) 0.119(4) Uani 1 1 d . . . . .
H102 H 0.245903 0.412971 0.544258 0.142 Uiso 1 1 calc R U . . .
C103 C 0.3122(6) 0.3845(5) 0.5947(4) 0.080(2) Uani 1 1 d . . . . .
H103 H 0.344539 0.387534 0.570562 0.096 Uiso 1 1 calc R U . . .
C104 C 0.1388(9) 0.4114(11) 0.6061(8) 0.185(9) Uani 1 1 d D . . . .
H10A H 0.098532 0.375839 0.616408 0.222 Uiso 1 1 calc R U . . .
H10B H 0.148176 0.452700 0.629370 0.222 Uiso 1 1 calc R U . . .
C105 C 0.1222(10) 0.4156(15) 0.5501(9) 0.278(18) Uani 1 1 d D . . . .
H10C H 0.079424 0.424334 0.543545 0.418 Uiso 1 1 calc R U . . .
H10D H 0.162552 0.450863 0.540400 0.418 Uiso 1 1 calc R U . . .
H10E H 0.113142 0.374365 0.527499 0.418 Uiso 1 1 calc R U . . .
Br10 Br 0.20413(5) 0.16183(6) 0.57270(5) 0.0862(3) Uani 1 1 d . . . . .
Br11 Br 0.93390(5) 0.29028(5) 0.54341(4) 0.0732(2) Uani 1 1 d . . . . .
Br12 Br 0.68346(8) 0.16839(5) 1.04186(4) 0.1025(4) Uani 1 1 d . . . . .
N16 N -0.0377(7) -0.1335(13) 0.5176(11) 0.53(3) Uani 1 1 d G . . . .
H16B H -0.082453 -0.156614 0.520023 0.635 Uiso 1 1 calc R U . . .
C106 C -0.0002(11) -0.1629(7) 0.4919(8) 0.295(16) Uani 1 1 d G . . . .
H106 H -0.022946 -0.207917 0.476914 0.354 Uiso 1 1 calc R U . . .
C107 C 0.0705(11) -0.1265(7) 0.4880(7) 0.262(14) Uani 1 1 d G . . . .
H107 H 0.096058 -0.146586 0.470454 0.315 Uiso 1 1 calc R U . . .
C108 C 0.1037(7) -0.0607(7) 0.5099(8) 0.214(13) Uani 1 1 d DG . . . .
C109 C 0.0662(13) -0.0313(7) 0.5356(10) 0.39(3) Uani 1 1 d G . . . .
H109 H 0.088931 0.013682 0.550598 0.467 Uiso 1 1 calc R U . . .
C110 C -0.0045(13) -0.0677(13) 0.5395(12) 0.56(4) Uani 1 1 d G . . . .
H110 H -0.030074 -0.047648 0.557058 0.677 Uiso 1 1 calc R U . . .
C111 C 0.1804(10) -0.044(2) 0.5032(12) 0.40(3) Uani 1 1 d D . . . .
H11A H 0.187200 -0.083986 0.491432 0.480 Uiso 1 1 calc R U . . .
H11B H 0.194979 -0.014001 0.476807 0.480 Uiso 1 1 calc R U . . .
C112 C 0.2193(11) -0.0137(14) 0.5588(12) 0.243(14) Uani 1 1 d D . . . .
H11C H 0.270698 -0.000525 0.560178 0.365 Uiso 1 1 calc R U . . .
H11D H 0.210549 0.024689 0.569491 0.365 Uiso 1 1 calc R U . . .
H11E H 0.202843 -0.044636 0.583978 0.365 Uiso 1 1 calc R U . . .
N17 N 0.4653(9) 0.2969(7) 1.1441(10) 0.172(7) Uani 1 1 d . . . . .
C113 C 0.4963(11) 0.2878(9) 1.1045(8) 0.162(6) Uani 1 1 d . . . . .
H113 H 0.489979 0.307025 1.073183 0.194 Uiso 1 1 calc R U . . .
C114 C 0.5388(12) 0.2518(8) 1.1034(7) 0.166(7) Uani 1 1 d . . . . .
H114 H 0.559845 0.245416 1.073185 0.200 Uiso 1 1 calc R U . . .
C115 C 0.5460(9) 0.2276(8) 1.1504(9) 0.146(6) Uani 1 1 d D . . . .
C116 C 0.5150(10) 0.2372(8) 1.1897(6) 0.130(5) Uani 1 1 d . . . . .
H116 H 0.519176 0.217567 1.221149 0.156 Uiso 1 1 calc R U . . .
C117 C 0.4785(10) 0.2722(7) 1.1886(8) 0.135(5) Uani 1 1 d . . . . .
H117 H 0.460711 0.280414 1.220207 0.162 Uiso 1 1 calc R U . . .
C118 C 0.6072(19) 0.2076(17) 1.149(2) 0.56(4) Uani 1 1 d D . . . .
H11F H 0.615480 0.202356 1.111490 0.673 Uiso 1 1 calc R U . . .
H11G H 0.651633 0.241318 1.172570 0.673 Uiso 1 1 calc R U . . .
C119 C 0.5889(12) 0.1487(11) 1.1691(8) 0.176(9) Uani 1 1 d D . . . .
H11H H 0.627832 0.134657 1.168835 0.264 Uiso 1 1 calc R U . . .
H11I H 0.580985 0.154469 1.206640 0.264 Uiso 1 1 calc R U . . .
H11J H 0.544967 0.115653 1.145788 0.264 Uiso 1 1 calc R U . . .

loop_
_atom_site_aniso_label
_atom_site_aniso_U_11
_atom_site_aniso_U_22
_atom_site_aniso_U_33
_atom_site_aniso_U_23
_atom_site_aniso_U_13
_atom_site_aniso_U_12
Br1 0.0573(5) 0.0963(6) 0.0480(4) -0.0103(4) -0.0174(3) 0.0322(4)
Br2 0.0419(4) 0.0707(5) 0.0576(4) 0.0019(3) -0.0057(3) 0.0165(3)
Br3 0.0875(5) 0.0402(3) 0.0457(3) 0.0103(3) 0.0110(3) 0.0260(3)
Br4 0.0723(5) 0.0417(3) 0.0520(4) 0.0009(3) 0.0159(3) 0.0242(3)
Br5 0.0560(4) 0.0363(3) 0.0516(3) -0.0005(2) 0.0020(3) 0.0108(3)
Br6 0.0828(5) 0.0727(5) 0.0450(3) 0.0261(3) 0.0077(3) 0.0420(4)
Br7 0.0595(4) 0.0709(5) 0.0561(4) 0.0050(3) 0.0228(3) 0.0319(4)
Br8 0.0810(5) 0.0694(5) 0.0420(3) 0.0104(3) 0.0278(3) 0.0372(4)
Br9 0.0720(5) 0.0704(5) 0.0412(3) 0.0276(3) 0.0125(3) 0.0247(4)
Fe1 0.0578(6) 0.0483(5) 0.0241(4) 0.0040(3) 0.0038(4) 0.0220(5)
Fe2 0.0498(5) 0.0429(5) 0.0273(4) -0.0005(3) 0.0026(4) 0.0181(4)
Fe3 0.0543(6) 0.0423(5) 0.0270(4) 0.0081(3) 0.0083(4) 0.0190(4)
Fe4 0.0526(5) 0.0456(5) 0.0255(4) 0.0065(3) 0.0026(4) 0.0223(4)
Fe5 0.0443(5) 0.0380(4) 0.0284(4) 0.0062(3) 0.0081(3) 0.0146(4)
Fe6 0.0424(5) 0.0422(5) 0.0262(4) 0.0048(3) 0.0021(3) 0.0181(4)
Fe7 0.0391(5) 0.0395(5) 0.0347(4) 0.0051(3) 0.0059(4) 0.0136(4)
Fe8 0.0403(5) 0.0430(5) 0.0312(4) 0.0057(3) 0.0047(3) 0.0174(4)
Fe9 0.0379(5) 0.0384(4) 0.0307(4) 0.0032(3) 0.0006(3) 0.0135(4)
Fe10 0.0396(4) 0.0363(4) 0.0240(3) 0.0043(3) 0.0025(3) 0.0145(4)
Fe11 0.0424(5) 0.0405(4) 0.0261(4) 0.0053(3) 0.0065(3) 0.0165(4)
Fe12 0.0399(5) 0.0408(5) 0.0338(4) 0.0067(3) 0.0073(4) 0.0129(4)
Fe13 0.0434(5) 0.0368(4) 0.0369(4) 0.0052(3) 0.0066(4) 0.0112(4)
Fe14 0.0462(5) 0.0387(4) 0.0334(4) 0.0050(3) 0.0055(4) 0.0191(4)
Fe15 0.0407(5) 0.0422(5) 0.0359(4) 0.0048(3) 0.0020(4) 0.0187(4)
Fe16 0.0453(5) 0.0469(5) 0.0280(4) -0.0003(3) -0.0025(4) 0.0173(4)
Fe17 0.0395(5) 0.0437(5) 0.0339(4) 0.0019(3) 0.0013(4) 0.0136(4)
Fe18 0.0490(5) 0.0363(4) 0.0271(4) 0.0063(3) 0.0055(3) 0.0178(4)
Fe19 0.0421(5) 0.0352(4) 0.0260(4) 0.0042(3) 0.0036(3) 0.0153(4)
Fe20 0.0410(5) 0.0347(4) 0.0278(4) 0.0047(3) 0.0044(3) 0.0130(4)
Fe21 0.0450(5) 0.0386(4) 0.0299(4) 0.0077(3) 0.0041(3) 0.0183(4)
Fe22 0.0434(5) 0.0430(5) 0.0343(4) 0.0048(3) 0.0086(4) 0.0187(4)
Fe23 0.0502(5) 0.0429(5) 0.0283(4) 0.0042(3) 0.0086(4) 0.0187(4)
Fe24 0.0449(5) 0.0384(4) 0.0286(4) 0.0085(3) 0.0069(3) 0.0151(4)
Fe25 0.0385(4) 0.0355(4) 0.0241(3) 0.0046(3) 0.0033(3) 0.0136(3)
Fe26 0.0422(5) 0.0387(4) 0.0309(4) 0.0009(3) 0.0022(4) 0.0129(4)
Fe27 0.0441(5) 0.0357(4) 0.0312(4) 0.0061(3) 0.0057(3) 0.0147(4)
Fe28 0.0463(5) 0.0378(4) 0.0291(4) 0.0028(3) 0.0056(3) 0.0173(4)
Fe29 0.0391(4) 0.0344(4) 0.0254(4) 0.0041(3) 0.0042(3) 0.0145(3)
Fe30 0.0417(5) 0.0365(4) 0.0240(4) 0.0032(3) 0.0028(3) 0.0148(4)
O1 0.053(3) 0.044(2) 0.0282(18) 0.0004(15) 0.0010(17) 0.0161(19)
O2 0.052(2) 0.043(2) 0.0300(18) 0.0026(15) 0.0066(17) 0.0162(19)
O3 0.067(3) 0.050(2) 0.0313(19) 0.0072(17) 0.0089(19) 0.023(2)
O4 0.068(3) 0.058(3) 0.0268(18) 0.0041(17) 0.0012(19) 0.032(2)
O5 0.054(3) 0.041(2) 0.035(2) -0.0044(16) -0.0012(18) 0.0180(19)
O6 0.055(3) 0.044(2) 0.036(2) 0.0020(16) 0.0086(18) 0.020(2)
O7 0.063(3) 0.047(2) 0.0291(18) 0.0133(16) 0.0073(18) 0.023(2)
O8 0.049(2) 0.047(2) 0.0260(17) 0.0062(15) 0.0036(16) 0.0197(19)
O9 0.044(2) 0.039(2) 0.0298(17) 0.0044(14) 0.0048(16) 0.0167(17)
O10 0.048(2) 0.037(2) 0.040(2) 0.0050(15) 0.0058(18) 0.0149(18)
O11 0.047(2) 0.049(2) 0.0294(18) 0.0046(15) 0.0002(16) 0.0222(19)
O12 0.046(2) 0.048(2) 0.0333(19) 0.0018(16) 0.0008(17) 0.0153(19)
O13 0.050(2) 0.040(2) 0.0323(18) 0.0056(15) 0.0131(17) 0.0150(18)
O14 0.050(2) 0.040(2) 0.0323(18) 0.0050(15) 0.0094(17) 0.0175(18)
O15 0.042(2) 0.044(2) 0.0326(18) 0.0047(15) 0.0031(16) 0.0169(18)
O16 0.046(2) 0.042(2) 0.043(2) 0.0010(17) 0.0041(18) 0.0134(19)
O17 0.052(2) 0.042(2) 0.0301(18) 0.0080(15) 0.0063(17) 0.0208(19)
O18 0.039(2) 0.043(2) 0.0285(17) 0.0057(14) 0.0048(15) 0.0153(17)
O19 0.044(2) 0.046(2) 0.0273(17) 0.0077(15) 0.0069(15) 0.0210(18)
O20 0.049(2) 0.038(2) 0.0293(17) 0.0082(14) 0.0067(16) 0.0177(18)
O21 0.056(3) 0.042(2) 0.041(2) 0.0044(16) 0.0052(19) 0.024(2)
O22 0.043(2) 0.040(2) 0.040(2) 0.0083(16) 0.0090(17) 0.0152(17)
O23 0.039(2) 0.049(2) 0.044(2) 0.0102(17) 0.0112(18) 0.0148(19)
O24 0.042(2) 0.036(2) 0.041(2) 0.0040(15) 0.0038(17) 0.0081(17)
O25 0.037(2) 0.045(2) 0.0297(17) 0.0056(15) 0.0040(15) 0.0187(17)
O26 0.038(2) 0.039(2) 0.0298(17) 0.0052(14) 0.0052(15) 0.0109(16)
O27 0.056(3) 0.041(2) 0.045(2) 0.0135(17) 0.013(2) 0.018(2)
O28 0.040(2) 0.037(2) 0.0330(18) 0.0027(14) 0.0045(16) 0.0143(16)
O29 0.043(2) 0.038(2) 0.0298(17) 0.0048(14) 0.0032(16) 0.0144(17)
O30 0.043(2) 0.0370(19) 0.0278(17) 0.0039(14) 0.0051(15) 0.0154(17)
O31 0.053(2) 0.036(2) 0.039(2) 0.0075(15) 0.0064(18) 0.0205(18)
O32 0.039(2) 0.042(2) 0.0266(17) 0.0041(14) 0.0029(15) 0.0150(17)
O33 0.044(2) 0.042(2) 0.043(2) 0.0059(16) 0.0048(18) 0.0177(18)
O34 0.045(2) 0.0357(19) 0.0352(19) 0.0083(14) 0.0098(16) 0.0160(17)
O35 0.043(2) 0.049(2) 0.047(2) 0.0063(18) 0.0075(19) 0.0160(19)
O36 0.040(2) 0.0370(19) 0.0356(19) 0.0060(15) 0.0049(16) 0.0153(17)
O37 0.041(2) 0.038(2) 0.040(2) 0.0090(15) 0.0069(17) 0.0100(17)
O38 0.045(2) 0.045(2) 0.0316(18) 0.0043(15) 0.0078(16) 0.0182(18)
O39 0.044(2) 0.044(2) 0.0356(19) 0.0085(16) 0.0129(17) 0.0164(18)
O40 0.048(2) 0.041(2) 0.0282(17) 0.0053(14) 0.0068(16) 0.0187(18)
O41 0.048(2) 0.041(2) 0.0342(19) 0.0094(15) 0.0046(17) 0.0179(18)
O42 0.041(2) 0.040(2) 0.0268(16) 0.0049(14) 0.0031(15) 0.0159(17)
O43 0.037(2) 0.040(2) 0.0281(17) 0.0034(14) 0.0021(15) 0.0107(16)
O44 0.045(2) 0.046(2) 0.0365(19) 0.0061(16) 0.0012(17) 0.0223(19)
O45 0.036(2) 0.043(2) 0.041(2) 0.0044(16) 0.0007(17) 0.0118(17)
O46 0.042(2) 0.047(2) 0.041(2) 0.0043(17) -0.0011(17) 0.0179(19)
O47 0.041(2) 0.0361(19) 0.0251(16) 0.0049(13) 0.0040(14) 0.0144(16)
N1 0.062(3) 0.057(3) 0.031(2) 0.006(2) 0.005(2) 0.023(3)
N2 0.055(3) 0.047(3) 0.032(2) 0.0020(19) 0.006(2) 0.020(2)
N3 0.061(3) 0.044(3) 0.038(2) 0.010(2) 0.010(2) 0.020(2)
N4 0.069(4) 0.068(3) 0.042(3) 0.021(2) 0.015(2) 0.035(3)
N5 0.058(3) 0.058(3) 0.039(3) 0.017(2) 0.009(2) 0.014(3)
N6 0.063(3) 0.069(3) 0.037(3) 0.015(2) 0.009(2) 0.034(3)
N7 0.045(3) 0.050(3) 0.051(3) 0.012(2) 0.009(2) 0.014(2)
N8 0.046(3) 0.049(3) 0.040(2) 0.007(2) 0.005(2) 0.021(2)
N9 0.046(3) 0.047(3) 0.043(3) 0.003(2) 0.002(2) 0.016(2)
N10 0.046(3) 0.042(2) 0.031(2) 0.0070(17) 0.0049(19) 0.017(2)
N11 0.044(3) 0.047(3) 0.035(2) 0.0044(19) 0.009(2) 0.016(2)
N12 0.048(3) 0.053(3) 0.044(3) 0.013(2) 0.013(2) 0.020(2)
N13 0.078(4) 0.065(4) 0.048(3) 0.013(2) 0.024(3) 0.049(3)
C85 0.103(8) 0.109(8) 0.126(9) 0.075(7) 0.054(6) 0.050(6)
C86 0.145(11) 0.138(12) 0.30(2) 0.144(14) 0.125(12) 0.076(8)
C87 0.148(12) 0.086(9) 0.32(2) 0.056(11) 0.143(13) 0.036(8)
C88 0.131(13) 0.119(12) 0.28(2) 0.013(12) 0.047(13) -0.030(10)
C89 0.086(7) 0.107(9) 0.133(10) 0.007(7) 0.017(6) 0.007(6)
N14 0.056(3) 0.050(3) 0.041(2) 0.007(2) 0.007(2) 0.028(3)
N15 0.051(3) 0.049(3) 0.061(3) 0.005(2) -0.002(3) 0.022(3)
C1 0.058(4) 0.070(4) 0.033(3) 0.000(3) 0.005(3) 0.017(3)
C2 0.056(4) 0.085(6) 0.037(3) 0.000(3) -0.001(3) 0.007(4)
C3 0.070(4) 0.080(5) 0.025(3) -0.001(3) 0.006(3) 0.008(4)
C4 0.077(5) 0.097(6) 0.034(3) -0.004(3) 0.014(3) 0.037(5)
C5 0.068(4) 0.078(5) 0.035(3) 0.001(3) 0.009(3) 0.036(4)
C6 0.088(7) 0.170(11) 0.030(4) -0.012(5) 0.007(4) 0.013(6)
C7 0.101(15) 0.183(17) 0.064(11) -0.051(11) 0.026(10) 0.031(14)
C7A 0.129 0.207 0.167 -0.032 -0.058 0.006
C8 0.048(3) 0.063(4) 0.038(3) -0.002(3) 0.009(2) 0.021(3)
C9 0.058(4) 0.080(5) 0.040(3) -0.015(3) -0.007(3) 0.029(4)
C10 0.062(4) 0.073(5) 0.041(3) -0.013(3) 0.000(3) 0.027(4)
C11 0.064(4) 0.082(5) 0.047(4) -0.013(3) 0.008(3) 0.036(4)
C12 0.050(4) 0.066(4) 0.047(3) -0.008(3) 0.000(3) 0.024(3)
C13 0.076(6) 0.119(7) 0.058(5) -0.037(5) -0.002(4) 0.040(6)
C14 0.068(10) 0.101(9) 0.088(11) -0.028(8) 0.013(8) 0.032(9)
C14A 0.14(3) 0.17(2) 0.048(10) -0.022(11) 0.006(12) 0.07(2)
C15 0.072(5) 0.057(4) 0.044(3) 0.013(3) 0.021(3) 0.027(3)
C16 0.080(5) 0.071(4) 0.058(4) 0.026(3) 0.029(4) 0.036(4)
C17 0.081(6) 0.067(4) 0.055(4) 0.024(3) 0.018(4) 0.025(4)
C18 0.075(5) 0.051(4) 0.052(4) 0.018(3) 0.013(3) 0.016(3)
C19 0.066(4) 0.049(3) 0.047(3) 0.018(3) 0.015(3) 0.024(3)
C20 0.102(7) 0.076(6) 0.071(5) 0.030(4) 0.040(5) 0.009(5)
C21 0.174(13) 0.101(8) 0.064(5) 0.039(5) 0.038(7) 0.021(8)
C22 0.099(7) 0.101(7) 0.081(6) -0.001(5) -0.022(5) 0.055(6)
C23 0.130(11) 0.139(8) 0.109(9) 0.006(7) -0.032(8) 0.087(8)
C24 0.133(9) 0.138(8) 0.094(7) 0.042(6) 0.014(6) 0.097(8)
C25 0.120(7) 0.081(6) 0.085(6) 0.038(4) 0.035(5) 0.064(6)
C26 0.092(6) 0.062(4) 0.059(4) 0.024(3) 0.024(4) 0.039(4)
C27 0.25(2) 0.236(19) 0.166(16) 0.071(15) 0.017(14) 0.203(19)
C28 0.43(4) 0.25(2) 0.30(4) 0.04(2) -0.10(3) 0.25(3)
C29 0.067(5) 0.052(4) 0.063(4) 0.015(3) -0.002(4) 0.016(3)
C30 0.084(6) 0.046(4) 0.095(6) 0.026(4) -0.001(4) 0.010(4)
C31 0.068(6) 0.090(5) 0.083(6) 0.036(5) 0.000(4) 0.004(5)
C32 0.060(5) 0.121(6) 0.072(5) 0.049(5) 0.023(4) 0.028(5)
C33 0.058(4) 0.086(5) 0.051(4) 0.018(4) 0.017(3) 0.019(4)
C34 0.106(10) 0.137(10) 0.137(12) 0.085(10) 0.026(8) 0.006(8)
C35 0.143(14) 0.148(14) 0.169(16) 0.086(12) 0.065(12) -0.009(10)
C36 0.059(5) 0.118(7) 0.071(5) 0.009(5) -0.010(4) 0.053(5)
C37 0.100(8) 0.195(11) 0.115(10) 0.042(9) 0.000(7) 0.104(9)
C38 0.146(10) 0.190(11) 0.141(12) 0.076(9) 0.045(8) 0.137(10)
C39 0.149(9) 0.120(8) 0.123(9) 0.062(7) 0.062(7) 0.108(8)
C40 0.095(6) 0.064(4) 0.060(4) 0.023(3) 0.018(4) 0.049(4)
C41 0.29(3) 0.34(3) 0.34(3) 0.08(3) 0.02(2) 0.29(3)
C42 0.42(5) 0.47(5) 0.40(4) 0.13(4) 0.15(4) 0.41(5)
C43 0.057(4) 0.048(4) 0.104(7) 0.008(4) 0.021(4) 0.014(3)
C44 0.090(7) 0.045(5) 0.197(15) 0.015(6) 0.061(9) 0.008(5)
C45 0.061(6) 0.087(6) 0.166(12) 0.045(7) 0.046(7) 0.018(5)
C46 0.066(5) 0.091(5) 0.117(8) 0.043(5) 0.044(6) 0.034(5)
C47 0.060(4) 0.063(4) 0.065(4) 0.020(3) 0.020(3) 0.026(3)
C48 0.106(11) 0.113(12) 0.41(4) 0.030(17) 0.136(17) -0.005(10)
C49 0.130(19) 0.29(4) 0.89(8) 0.24(6) -0.04(3) -0.06(2)
C50 0.046(3) 0.065(4) 0.062(4) 0.006(3) -0.005(3) 0.024(3)
C51 0.043(4) 0.090(5) 0.105(7) 0.025(5) 0.007(4) 0.032(4)
C52 0.063(4) 0.103(6) 0.087(6) 0.027(4) 0.028(4) 0.049(4)
C53 0.074(4) 0.075(5) 0.082(5) 0.021(4) 0.025(4) 0.047(4)
C54 0.057(4) 0.055(3) 0.059(4) 0.012(3) 0.013(3) 0.032(3)
C55 0.112(9) 0.148(10) 0.128(10) 0.042(8) 0.055(8) 0.097(9)
C56 0.197(18) 0.193(15) 0.183(19) 0.009(13) 0.042(15) 0.154(15)
C57 0.077(5) 0.064(4) 0.044(3) 0.008(3) 0.000(3) 0.028(4)
C58 0.092(6) 0.090(5) 0.042(4) 0.007(3) -0.008(4) 0.041(5)
C59 0.062(5) 0.084(5) 0.045(3) -0.008(3) -0.003(3) 0.028(4)
C60 0.076(5) 0.076(5) 0.061(4) -0.016(3) -0.012(4) 0.041(5)
C61 0.049(4) 0.054(3) 0.057(4) -0.008(3) -0.002(3) 0.025(3)
C62 0.116(9) 0.121(9) 0.071(6) -0.037(6) -0.035(6) 0.055(7)
C63 0.170(14) 0.28(3) 0.132(15) -0.007(16) -0.078(12) -0.089(17)
C64 0.049(3) 0.042(3) 0.028(2) 0.006(2) 0.006(2) 0.017(3)
C65 0.060(4) 0.043(3) 0.034(3) -0.002(2) 0.006(3) 0.019(3)
C66 0.055(4) 0.049(3) 0.026(2) 0.000(2) 0.007(2) 0.011(3)
C67 0.065(4) 0.054(3) 0.032(3) 0.008(2) 0.002(3) 0.023(3)
C68 0.069(4) 0.047(3) 0.031(3) 0.007(2) 0.006(3) 0.028(3)
C69 0.106(7) 0.061(4) 0.026(3) -0.001(3) 0.008(3) 0.023(4)
C70 0.146(10) 0.069(5) 0.035(3) 0.002(3) 0.021(5) 0.029(6)
C71 0.052(4) 0.049(3) 0.038(3) 0.003(2) 0.010(3) 0.011(3)
C72 0.060(4) 0.050(4) 0.047(3) -0.006(2) 0.012(3) 0.014(3)
C73 0.062(4) 0.061(4) 0.040(3) 0.003(3) 0.020(3) 0.010(3)
C74 0.098(6) 0.060(4) 0.033(3) 0.006(3) 0.017(3) 0.022(4)
C75 0.083(5) 0.055(4) 0.033(3) 0.008(2) 0.011(3) 0.025(4)
C76 0.113(8) 0.076(6) 0.048(4) -0.004(4) 0.031(5) 0.013(5)
C77 0.131(12) 0.26(2) 0.115(12) -0.086(13) 0.026(9) 0.072(13)
C78 0.063(4) 0.064(4) 0.046(3) 0.018(3) 0.008(3) 0.013(3)
C79 0.072(4) 0.075(5) 0.072(5) 0.037(4) 0.025(4) 0.025(4)
C80 0.055(4) 0.092(6) 0.097(6) 0.046(5) 0.037(4) 0.022(4)
C81 0.047(4) 0.107(8) 0.121(8) 0.065(7) 0.017(5) 0.010(5)
C82 0.050(4) 0.087(6) 0.078(5) 0.047(5) 0.009(3) 0.016(4)
C83 0.071(6) 0.128(8) 0.161(13) 0.085(9) 0.054(8) 0.021(6)
C84 0.128(12) 0.108(8) 0.144(13) 0.048(9) 0.034(10) -0.021(9)
C90 0.37(4) 0.138(17) 0.56(5) 0.15(2) 0.15(3) -0.04(2)
C91 0.27(3) 0.109(16) 0.57(5) 0.15(3) 0.18(3) 0.033(18)
C92 0.095(6) 0.086(6) 0.055(4) 0.015(4) 0.021(4) 0.066(5)
C93 0.107(7) 0.089(6) 0.069(5) 0.007(4) 0.018(5) 0.069(6)
C94 0.083(6) 0.077(5) 0.081(5) 0.016(4) 0.015(4) 0.052(5)
C95 0.077(5) 0.075(5) 0.061(4) 0.020(4) 0.007(4) 0.049(4)
C96 0.066(4) 0.060(4) 0.049(3) 0.021(3) 0.015(3) 0.035(4)
C97 0.111(7) 0.107(8) 0.123(9) 0.031(7) 0.012(7) 0.083(7)
C98 0.109(7) 0.139(10) 0.080(7) 0.037(7) 0.027(6) 0.074(7)
C99 0.087(7) 0.105(8) 0.101(7) 0.018(6) 0.025(5) 0.064(6)
C100 0.111(10) 0.152(13) 0.216(14) 0.063(12) 0.057(10) 0.110(10)
C101 0.072(7) 0.102(9) 0.219(14) 0.036(10) 0.000(8) 0.049(7)
C102 0.123(10) 0.107(9) 0.141(11) 0.042(8) -0.013(7) 0.071(9)
C103 0.083(6) 0.075(6) 0.090(6) 0.035(5) 0.004(5) 0.039(5)
C104 0.123(13) 0.21(2) 0.24(2) 0.058(18) -0.028(13) 0.110(15)
C105 0.096(13) 0.44(4) 0.32(3) 0.27(3) 0.037(17) 0.08(2)
Br10 0.0506(5) 0.0994(7) 0.0926(7) -0.0011(5) -0.0085(5) 0.0256(5)
Br11 0.0745(5) 0.0988(7) 0.0636(5) 0.0167(4) 0.0305(4) 0.0475(5)
Br12 0.1691(12) 0.0759(6) 0.0405(4) 0.0242(4) -0.0013(5) 0.0321(7)
N16 0.26(3) 0.69(6) 0.69(8) 0.27(6) 0.01(4) 0.23(3)
C106 0.28(3) 0.20(2) 0.22(3) 0.127(18) -0.09(2) -0.062(17)
C107 0.38(3) 0.113(12) 0.17(2) -0.015(13) 0.08(2) -0.035(15)
C108 0.149(13) 0.147(14) 0.30(3) -0.074(18) 0.049(16) 0.039(11)
C109 0.58(5) 0.32(3) 0.48(6) 0.15(3) 0.39(5) 0.29(3)
C110 0.69(6) 0.54(5) 0.87(10) 0.50(5) 0.68(7) 0.43(5)
C111 0.089(14) 0.61(6) 0.35(5) 0.02(4) 0.02(2) 0.02(2)
C112 0.144(18) 0.23(3) 0.33(4) 0.05(3) 0.061(19) 0.04(2)
N17 0.138(12) 0.119(10) 0.265(18) 0.108(13) 0.055(12) 0.038(9)
C113 0.152(15) 0.123(13) 0.116(10) 0.069(10) -0.019(8) -0.035(8)
C114 0.220(18) 0.091(10) 0.099(8) -0.033(6) 0.071(10) -0.028(8)
C115 0.136(13) 0.125(12) 0.196(14) 0.049(11) 0.097(13) 0.046(9)
C116 0.182(16) 0.153(13) 0.078(7) 0.057(8) 0.043(8) 0.078(11)
C117 0.159(14) 0.091(9) 0.157(12) 0.033(8) 0.081(11) 0.035(8)
C118 0.54(6) 0.46(6) 1.14(10) 0.54(7) 0.60(6) 0.44(6)
C119 0.22(2) 0.24(2) 0.136(15) 0.070(16) 0.082(16) 0.15(2)

loop_
_atom_type_symbol
_atom_type_description
_atom_type_scat_dispersion_real
_atom_type_scat_dispersion_imag
_atom_type_scat_source
C C 0.0181 0.0091 'International Tables Vol C Tables 4.2.6.8 and 6.1.1.4'
H H 0.0000 0.0000 'International Tables Vol C Tables 4.2.6.8 and 6.1.1.4'
Br Br -0.6763 1.2805 'International Tables Vol C Tables 4.2.6.8 and 6.1.1.4'
Fe Fe -1.1336 3.1974 'International Tables Vol C Tables 4.2.6.8 and 6.1.1.4'
N N 0.0311 0.0180 'International Tables Vol C Tables 4.2.6.8 and 6.1.1.4'
O O 0.0492 0.0322 'International Tables Vol C Tables 4.2.6.8 and 6.1.1.4'

loop_
_exptl_crystal_face_index_h
_exptl_crystal_face_index_k
_exptl_crystal_face_index_l
_exptl_crystal_face_perp_dist
-4 -6 -11 0.0534
5 6 9 0.0275
7 -10 -10 0.0817
13 -3 1 0.0639
-7 10 10 0.0469
-13 2 -3 0.0586
1 10 -12 0.0295
-1 -10 12 0.0295

loop_
_geom_angle_atom_site_label_1
_geom_angle_atom_site_label_2
_geom_angle_atom_site_label_3
_geom_angle
_geom_angle_site_symmetry_1
_geom_angle_site_symmetry_3
_geom_angle_publ_flag
Fe2 Fe1 H4 144.4 . . ?
O1 Fe1 Fe2 41.93(13) . . ?
O1 Fe1 O2 83.32(19) . . ?
O1 Fe1 O3 170.95(18) . . ?
O1 Fe1 O4 92.0(2) . . ?
O1 Fe1 H4 105.6 . . ?
O1 Fe1 O8 90.22(17) . . ?
O1 Fe1 N1 96.1(2) . . ?
O2 Fe1 Fe2 41.59(13) . . ?
O2 Fe1 O3 90.0(2) . . ?
O2 Fe1 O4 171.31(17) . . ?
O2 Fe1 H4 164.6 . . ?
O2 Fe1 O8 89.57(17) . . ?
O2 Fe1 N1 97.8(2) . . ?
O3 Fe1 Fe2 131.57(15) . . ?
O3 Fe1 O4 93.8(2) . . ?
O3 Fe1 H4 82.3 . . ?
O3 Fe1 O8 83.62(18) . . ?
O3 Fe1 N1 90.9(2) . . ?
O4 Fe1 Fe2 133.86(15) . . ?
O4 Fe1 H4 24.1 . . ?
O4 Fe1 O8 83.12(17) . . ?
O4 Fe1 N1 90.0(2) . . ?
O8 Fe1 Fe2 93.04(12) . . ?
O8 Fe1 H4 102.7 . . ?
O8 Fe1 N1 170.8(2) . . ?
N1 Fe1 Fe2 96.09(16) . . ?
N1 Fe1 H4 69.1 . . ?
O1 Fe2 Fe1 42.58(14) . . ?
O1 Fe2 O5 91.41(19) . . ?
O1 Fe2 O6 171.24(17) . . ?
O1 Fe2 O9 90.27(16) . . ?
O1 Fe2 N2 95.77(19) . . ?
O2 Fe2 Fe1 42.77(14) . . ?
O2 Fe2 O1 85.15(19) . . ?
O2 Fe2 O5 171.35(16) . . ?
O2 Fe2 O6 91.14(19) . . ?
O2 Fe2 O9 89.99(17) . . ?
O2 Fe2 N2 96.60(19) . . ?
O5 Fe2 Fe1 133.92(13) . . ?
O5 Fe2 O9 82.08(16) . . ?
O5 Fe2 N2 91.64(19) . . ?
O6 Fe2 Fe1 133.83(14) . . ?
O6 Fe2 O5 91.14(19) . . ?
O6 Fe2 O9 81.78(16) . . ?
O6 Fe2 N2 92.54(19) . . ?
O9 Fe2 Fe1 93.46(11) . . ?
O9 Fe2 N2 171.41(19) . . ?
N2 Fe2 Fe1 95.12(15) . . ?
O3 Fe3 Fe5 133.21(14) . . ?
O3 Fe3 O8 81.62(18) . . ?
O3 Fe3 N3 85.9(2) . . ?
O7 Fe3 Fe5 132.90(12) . . ?
O7 Fe3 O3 92.45(19) . . ?
O7 Fe3 O8 83.10(18) . . ?
O7 Fe3 N3 92.5(2) . . ?
O8 Fe3 Fe5 91.76(11) . . ?
O8 Fe3 N3 166.53(19) . . ?
O13 Fe3 Fe5 42.53(11) . . ?
O13 Fe3 O3 91.04(18) . . ?
O13 Fe3 O7 172.44(17) . . ?
O13 Fe3 O8 90.77(17) . . ?
O13 Fe3 N3 94.5(2) . . ?
O20 Fe3 Fe5 42.56(12) . . ?
O20 Fe3 O3 170.03(18) . . ?
O20 Fe3 O7 90.43(17) . . ?
O20 Fe3 O8 89.27(16) . . ?
O20 Fe3 O13 85.04(17) . . ?
O20 Fe3 N3 103.52(19) . . ?
N3 Fe3 Fe5 100.49(16) . . ?
O4 Fe4 Fe6 132.89(15) . . ?
O4 Fe4 O7 91.91(19) . . ?
O4 Fe4 O8 82.23(17) . . ?
O4 Fe4 N4 88.7(2) . . ?
O7 Fe4 Fe6 133.50(12) . . ?
O7 Fe4 O8 82.25(18) . . ?
O7 Fe4 N4 89.1(2) . . ?
O8 Fe4 Fe6 91.12(11) . . ?
O8 Fe4 N4 167.23(19) . . ?
O11 Fe4 Fe6 42.48(12) . . ?
O11 Fe4 O4 90.60(19) . . ?
O11 Fe4 O7 170.36(18) . . ?
O11 Fe4 O8 88.87(17) . . ?
O11 Fe4 N4 100.2(2) . . ?
O17 Fe4 Fe6 42.43(13) . . ?
O17 Fe4 O4 171.98(18) . . ?
O17 Fe4 O7 91.50(18) . . ?
O17 Fe4 O8 91.04(16) . . ?
O17 Fe4 O11 84.88(17) . . ?
O17 Fe4 N4 98.6(2) . . ?
N4 Fe4 Fe6 101.64(16) . . ?
Fe7 Fe5 Fe3 173.10(4) . . ?
O13 Fe5 Fe3 41.96(13) . . ?
O13 Fe5 Fe7 138.20(13) . . ?
O13 Fe5 O19 91.70(17) . . ?
O13 Fe5 O20 83.63(17) . . ?
O13 Fe5 O22 96.61(18) . . ?
O13 Fe5 O34 177.18(17) . . ?
O13 Fe5 N5 90.9(2) . . ?
O19 Fe5 Fe3 93.65(12) . . ?
O19 Fe5 Fe7 93.24(11) . . ?
O19 Fe5 N5 175.3(2) . . ?
O20 Fe5 Fe3 41.73(11) . . ?
O20 Fe5 Fe7 137.64(12) . . ?
O20 Fe5 O19 91.23(17) . . ?
O20 Fe5 O22 177.20(18) . . ?
O20 Fe5 O34 96.14(16) . . ?
O20 Fe5 N5 85.1(2) . . ?
O22 Fe5 Fe3 138.32(12) . . ?
O22 Fe5 Fe7 41.81(12) . . ?
O22 Fe5 O19 91.54(17) . . ?
O22 Fe5 N5 92.1(2) . . ?
O34 Fe5 Fe3 137.62(12) . . ?
O34 Fe5 Fe7 41.72(12) . . ?
O34 Fe5 O19 91.11(16) . . ?
O34 Fe5 O22 83.49(17) . . ?
O34 Fe5 N5 86.3(2) . . ?
N5 Fe5 Fe3 85.61(16) . . ?
N5 Fe5 Fe7 87.48(16) . . ?
Fe8 Fe6 Fe4 173.08(4) . . ?
O11 Fe6 Fe4 41.69(13) . . ?
O11 Fe6 Fe8 138.33(14) . . ?
O11 Fe6 O15 96.94(18) . . ?
O11 Fe6 O18 91.26(16) . . ?
O11 Fe6 N6 89.00(19) . . ?
O15 Fe6 Fe4 138.39(12) . . ?
O15 Fe6 Fe8 41.62(11) . . ?
O15 Fe6 O18 91.12(17) . . ?
O15 Fe6 N6 88.0(2) . . ?
O17 Fe6 Fe4 41.48(12) . . ?
O17 Fe6 Fe8 137.88(12) . . ?
O17 Fe6 O11 83.14(18) . . ?
O17 Fe6 O15 176.46(18) . . ?
O17 Fe6 O18 92.42(17) . . ?
O17 Fe6 N6 88.5(2) . . ?
O18 Fe6 Fe4 93.61(11) . . ?
O18 Fe6 Fe8 93.31(11) . . ?
O18 Fe6 N6 179.1(2) . . ?
O25 Fe6 Fe4 137.56(13) . . ?
O25 Fe6 Fe8 41.87(12) . . ?
O25 Fe6 O11 176.86(17) . . ?
O25 Fe6 O15 83.45(17) . . ?
O25 Fe6 O17 96.28(17) . . ?
O25 Fe6 O18 91.84(16) . . ?
O25 Fe6 N6 87.91(19) . . ?
N6 Fe6 Fe4 87.18(15) . . ?
N6 Fe6 Fe8 85.90(15) . . ?
O22 Fe7 Fe5 42.79(12) . . ?
O22 Fe7 O35 90.15(18) . . ?
O22 Fe7 O36 90.30(17) . . ?
O22 Fe7 O45 171.57(18) . . ?
O22 Fe7 N7 96.7(2) . . ?
O34 Fe7 Fe5 42.75(12) . . ?
O34 Fe7 O22 85.49(17) . . ?
O34 Fe7 O35 170.81(18) . . ?
O34 Fe7 O36 89.91(16) . . ?
O34 Fe7 O45 90.44(17) . . ?
O34 Fe7 N7 99.9(2) . . ?
O35 Fe7 Fe5 132.66(14) . . ?
O35 Fe7 O36 82.01(17) . . ?
O35 Fe7 O45 92.79(18) . . ?
O35 Fe7 N7 88.6(2) . . ?
O36 Fe7 Fe5 91.65(11) . . ?
O36 Fe7 N7 168.3(2) . . ?
O45 Fe7 Fe5 132.98(13) . . ?
O45 Fe7 O36 82.30(17) . . ?
O45 Fe7 N7 91.3(2) . . ?
N7 Fe7 Fe5 99.83(16) . . ?
O15 Fe8 Fe6 42.59(13) . . ?
O15 Fe8 O23 90.34(18) . . ?
O15 Fe8 O25 84.99(17) . . ?
O15 Fe8 O26 89.85(16) . . ?
O15 Fe8 O38 171.05(18) . . ?
O15 Fe8 N8 98.16(19) . . ?
O23 Fe8 Fe6 132.64(13) . . ?
O23 Fe8 O26 81.54(17) . . ?
O23 Fe8 N8 86.9(2) . . ?
O25 Fe8 Fe6 42.44(11) . . ?
O25 Fe8 O23 170.81(17) . . ?
O25 Fe8 O26 90.52(16) . . ?
O25 Fe8 O38 90.76(17) . . ?
O25 Fe8 N8 101.56(19) . . ?
O26 Fe8 Fe6 91.62(11) . . ?
O26 Fe8 N8 166.00(19) . . ?
O38 Fe8 Fe6 132.93(13) . . ?
O38 Fe8 O23 92.74(18) . . ?
O38 Fe8 O26 82.30(16) . . ?
O38 Fe8 N8 90.40(19) . . ?
N8 Fe8 Fe6 102.06(15) . . ?
O36 Fe9 Fe10 91.70(12) . . ?
O36 Fe9 N9 166.2(2) . . ?
O42 Fe9 Fe10 42.75(12) . . ?
O42 Fe9 O36 89.76(16) . . ?
O42 Fe9 O45 170.65(16) . . ?
O42 Fe9 O46 90.81(18) . . ?
O42 Fe9 N9 99.04(19) . . ?
O43 Fe9 Fe10 42.50(12) . . ?
O43 Fe9 O36 90.21(16) . . ?
O43 Fe9 O42 85.20(17) . . ?
O43 Fe9 O45 90.00(17) . . ?
O43 Fe9 O46 170.68(17) . . ?
O43 Fe9 N9 101.10(19) . . ?
O45 Fe9 Fe10 132.26(13) . . ?
O45 Fe9 O36 82.22(17) . . ?
O45 Fe9 O46 92.73(18) . . ?
O45 Fe9 N9 89.7(2) . . ?
O46 Fe9 Fe10 133.28(13) . . ?
O46 Fe9 O36 81.33(17) . . ?
O46 Fe9 N9 87.8(2) . . ?
N9 Fe9 Fe10 102.02(16) . . ?
Fe9 Fe10 Fe11 173.54(4) . . ?
O32 Fe10 Fe9 93.35(12) . . ?
O32 Fe10 Fe11 93.10(12) . . ?
O32 Fe10 N10 179.13(19) . . ?
O40 Fe10 Fe9 138.21(12) . . ?
O40 Fe10 Fe11 41.86(12) . . ?
O40 Fe10 O32 91.37(16) . . ?
O40 Fe10 O42 96.82(17) . . ?
O40 Fe10 N10 88.56(18) . . ?
O42 Fe10 Fe9 41.65(12) . . ?
O42 Fe10 Fe11 138.54(12) . . ?
O42 Fe10 O32 90.91(16) . . ?
O42 Fe10 N10 88.24(17) . . ?
O43 Fe10 Fe9 41.51(12) . . ?
O43 Fe10 Fe11 137.91(12) . . ?
O43 Fe10 O32 91.63(16) . . ?
O43 Fe10 O40 177.00(16) . . ?
O43 Fe10 O42 83.11(17) . . ?
O43 Fe10 N10 88.44(18) . . ?
O47 Fe10 Fe9 137.70(12) . . ?
O47 Fe10 Fe11 41.76(11) . . ?
O47 Fe10 O32 91.19(16) . . ?
O47 Fe10 O40 83.58(16) . . ?
O47 Fe10 O42 177.84(16) . . ?
O47 Fe10 O43 96.37(17) . . ?
O47 Fe10 N10 89.66(17) . . ?
N10 Fe10 Fe9 86.12(14) . . ?
N10 Fe10 Fe11 87.43(14) . . ?
O26 Fe11 Fe10 91.59(12) . . ?
O26 Fe11 N11 168.18(19) . . ?
O38 Fe11 Fe10 133.09(12) . . ?
O38 Fe11 O26 82.22(16) . . ?
O38 Fe11 O39 92.53(17) . . ?
O38 Fe11 N11 90.32(19) . . ?
O39 Fe11 Fe10 132.77(12) . . ?
O39 Fe11 O26 81.98(16) . . ?
O39 Fe11 N11 89.24(18) . . ?
O40 Fe11 Fe10 42.68(12) . . ?
O40 Fe11 O26 90.20(16) . . ?
O40 Fe11 O38 171.42(16) . . ?
O40 Fe11 O39 90.37(17) . . ?
O40 Fe11 N11 97.80(19) . . ?
O47 Fe11 Fe10 42.40(11) . . ?
O47 Fe11 O26 90.06(15) . . ?
O47 Fe11 O38 90.93(17) . . ?
O47 Fe11 O39 170.80(16) . . ?
O47 Fe11 O40 85.04(17) . . ?
O47 Fe11 N11 99.26(18) . . ?
N11 Fe11 Fe10 100.19(15) . . ?
O23 Fe12 Fe13 131.80(13) . . ?
O23 Fe12 O24 90.01(18) . . ?
O23 Fe12 O26 83.12(17) . . ?
O23 Fe12 O39 95.08(18) . . ?
O23 Fe12 N12 91.6(2) . . ?
O24 Fe12 Fe13 41.83(13) . . ?
O24 Fe12 O26 90.13(16) . . ?
O24 Fe12 O39 171.42(18) . . ?
O24 Fe12 N12 93.1(2) . . ?
O26 Fe12 Fe13 93.09(12) . . ?
O26 Fe12 N12 173.8(2) . . ?
O37 Fe12 Fe13 41.58(12) . . ?
O37 Fe12 O23 170.43(17) . . ?
O37 Fe12 O24 83.24(18) . . ?
O37 Fe12 O26 90.09(17) . . ?
O37 Fe12 O39 90.84(18) . . ?
O37 Fe12 N12 95.5(2) . . ?
O39 Fe12 Fe13 132.40(13) . . ?
O39 Fe12 O26 83.66(16) . . ?
O39 Fe12 N12 93.62(19) . . ?
N12 Fe12 Fe13 92.85(16) . . ?
O16 Fe13 Fe12 133.98(14) . . ?
O16 Fe13 O27 90.21(19) . . ?
O16 Fe13 O28 81.65(17) . . ?
O16 Fe13 N13 90.88(19) . . ?
O24 Fe13 Fe12 42.93(12) . . ?
O24 Fe13 O16 91.16(18) . . ?
O24 Fe13 O27 171.19(18) . . ?
O24 Fe13 O28 90.19(17) . . ?
O24 Fe13 N13 98.98(18) . . ?
O27 Fe13 Fe12 134.50(14) . . ?
O27 Fe13 O28 81.39(17) . . ?
O27 Fe13 N13 89.70(18) . . ?
O28 Fe13 Fe12 93.34(11) . . ?
O28 Fe13 N13 168.31(17) . . ?
O37 Fe13 Fe12 42.72(13) . . ?
O37 Fe13 O16 171.19(18) . . ?
O37 Fe13 O24 85.47(18) . . ?
O37 Fe13 O27 91.91(19) . . ?
O37 Fe13 O28 90.22(16) . . ?
O37 Fe13 N13 97.67(18) . . ?
N13 Fe13 Fe12 98.31(13) . . ?
O21 Fe14 Fe15 133.48(14) . . ?
O21 Fe14 O29 81.83(16) . . ?
O21 Fe14 O31 91.52(18) . . ?
O21 Fe14 N14 94.31(19) . . ?
O29 Fe14 Fe15 93.83(11) . . ?
O29 Fe14 N14 170.2(2) . . ?
O31 Fe14 Fe15 133.95(12) . . ?
O31 Fe14 O29 81.88(16) . . ?
O31 Fe14 N14 89.2(2) . . ?
O33 Fe14 Fe15 42.54(13) . . ?
O33 Fe14 O21 91.01(19) . . ?
O33 Fe14 O29 90.39(17) . . ?
O33 Fe14 O31 171.43(17) . . ?
O33 Fe14 N14 98.7(2) . . ?
O44 Fe14 Fe15 42.87(13) . . ?
O44 Fe14 O21 171.78(18) . . ?
O44 Fe14 O29 90.87(16) . . ?
O44 Fe14 O31 91.17(18) . . ?
O44 Fe14 O33 85.24(19) . . ?
O44 Fe14 N14 93.49(19) . . ?
N14 Fe14 Fe15 95.36(16) . . ?
O33 Fe15 Fe14 41.97(13) . . ?
O33 Fe15 O35 91.14(19) . . ?
O33 Fe15 O36 90.18(17) . . ?
O33 Fe15 O44 83.80(18) . . ?
O33 Fe15 O46 171.00(19) . . ?
O33 Fe15 N15 95.1(2) . . ?
O35 Fe15 Fe14 133.02(14) . . ?
O35 Fe15 O36 82.45(18) . . ?
O35 Fe15 N15 90.5(2) . . ?
O36 Fe15 Fe14 92.96(12) . . ?
O36 Fe15 N15 171.3(2) . . ?
O44 Fe15 Fe14 41.99(12) . . ?
O44 Fe15 O35 170.82(18) . . ?
O44 Fe15 O36 89.90(17) . . ?
O44 Fe15 N15 97.5(2) . . ?
O46 Fe15 Fe14 132.25(14) . . ?
O46 Fe15 O35 93.76(19) . . ?
O46 Fe15 O36 82.99(17) . . ?
O46 Fe15 O44 90.31(18) . . ?
O46 Fe15 N15 92.4(2) . . ?
N15 Fe15 Fe14 95.58(17) . . ?
O1 Fe16 Br1 109.77(13) . . ?
O1 Fe16 O12 108.18(19) . . ?
O11 Fe16 Br1 108.28(14) . . ?
O11 Fe16 O1 111.4(2) . . ?
O11 Fe16 O12 106.09(18) . . ?
O12 Fe16 Br1 113.16(15) . . ?
O12 Fe17 Br2 115.59(13) . . ?
O15 Fe17 Br2 108.14(14) . . ?
O15 Fe17 O12 104.98(19) . . ?
O15 Fe17 O24 112.74(18) . . ?
O24 Fe17 Br2 106.88(14) . . ?
O24 Fe17 O12 108.67(19) . . ?
O17 Fe18 Br3 110.57(13) . . ?
O17 Fe18 O30 110.50(18) . . ?
O20 Fe18 Br3 108.67(13) . . ?
O20 Fe18 O17 108.82(18) . . ?
O20 Fe18 O30 110.28(17) . . ?
O30 Fe18 Br3 107.98(12) . . ?
O25 Fe19 Br4 109.05(13) . . ?
O25 Fe19 O30 109.86(17) . . ?
O30 Fe19 Br4 109.20(12) . . ?
O47 Fe19 Br4 109.11(12) . . ?
O47 Fe19 O25 109.85(18) . . ?
O47 Fe19 O30 109.75(17) . . ?
O30 Fe20 Br5 108.57(12) . . ?
O34 Fe20 Br5 110.49(13) . . ?
O34 Fe20 O30 109.52(17) . . ?
O43 Fe20 Br5 108.36(12) . . ?
O43 Fe20 O30 110.91(18) . . ?
O43 Fe20 O34 108.99(18) . . ?
O41 Fe21 Br6 113.50(13) . . ?
O42 Fe21 Br6 108.38(12) . . ?
O42 Fe21 O41 105.27(18) . . ?
O42 Fe21 O44 111.14(19) . . ?
O44 Fe21 Br6 109.25(13) . . ?
O44 Fe21 O41 109.27(18) . . ?
O14 Fe22 Br7 115.08(13) . . ?
O22 Fe22 Br7 108.58(14) . . ?
O22 Fe22 O14 105.49(18) . . ?
O33 Fe22 Br7 107.24(14) . . ?
O33 Fe22 O14 108.74(19) . . ?
O33 Fe22 O22 111.79(19) . . ?
O2 Fe23 Br8 107.01(13) . . ?
O2 Fe23 O13 111.9(2) . . ?
O2 Fe23 O14 109.77(19) . . ?
O13 Fe23 Br8 110.66(13) . . ?
O13 Fe23 O14 104.53(18) . . ?
O14 Fe23 Br8 113.03(13) . . ?
O37 Fe24 Br9 106.89(13) . . ?
O37 Fe24 O41 108.10(19) . . ?
O40 Fe24 Br9 109.44(12) . . ?
O40 Fe24 O37 112.35(19) . . ?
O40 Fe24 O41 105.17(18) . . ?
O41 Fe24 Br9 115.02(13) . . ?
O18 Fe25 O28 106.10(17) . . ?
O26 Fe25 O18 112.90(18) . . ?
O26 Fe25 O28 113.00(18) . . ?
O32 Fe25 O18 105.29(18) . . ?
O32 Fe25 O26 112.99(17) . . ?
O32 Fe25 O28 105.90(18) . . ?
O5 Fe26 O9 83.75(18) . . ?
O5 Fe26 O10 90.46(17) . . ?
O5 Fe26 O28 167.97(18) . . ?
O9 Fe26 O10 77.29(16) . . ?
O12 Fe26 O5 92.77(18) . . ?
O12 Fe26 O9 99.07(18) . . ?
O12 Fe26 O10 174.86(18) . . ?
O12 Fe26 O16 92.96(19) . . ?
O12 Fe26 O28 99.16(16) . . ?
O16 Fe26 O5 97.10(19) . . ?
O16 Fe26 O9 167.90(18) . . ?
O16 Fe26 O10 90.62(18) . . ?
O16 Fe26 O28 83.91(17) . . ?
O28 Fe26 O9 92.78(16) . . ?
O28 Fe26 O10 77.54(16) . . ?
O27 Fe27 O10 90.25(18) . . ?
O27 Fe27 O28 83.98(18) . . ?
O27 Fe27 O29 167.30(17) . . ?
O27 Fe27 O31 96.60(18) . . ?
O28 Fe27 O10 77.53(16) . . ?
O28 Fe27 O29 92.62(16) . . ?
O29 Fe27 O10 77.06(16) . . ?
O31 Fe27 O10 90.96(17) . . ?
O31 Fe27 O28 168.48(16) . . ?
O31 Fe27 O29 84.33(17) . . ?
O41 Fe27 O10 174.91(17) . . ?
O41 Fe27 O27 93.09(19) . . ?
O41 Fe27 O28 98.99(16) . . ?
O41 Fe27 O29 99.53(17) . . ?
O41 Fe27 O31 92.47(17) . . ?
O6 Fe28 O9 83.23(17) . . ?
O6 Fe28 O10 91.22(18) . . ?
O6 Fe28 O21 99.27(18) . . ?
O6 Fe28 O29 168.36(19) . . ?
O9 Fe28 O10 77.18(17) . . ?
O14 Fe28 O6 92.95(18) . . ?
O14 Fe28 O9 98.28(17) . . ?
O14 Fe28 O10 173.45(17) . . ?
O14 Fe28 O21 93.07(19) . . ?
O14 Fe28 O29 98.24(16) . . ?
O21 Fe28 O9 168.25(18) . . ?
O21 Fe28 O10 91.25(19) . . ?
O21 Fe28 O29 83.40(17) . . ?
O29 Fe28 O9 91.95(15) . . ?
O29 Fe28 O10 77.36(16) . . ?
O19 Fe29 O29 105.35(17) . . ?
O19 Fe29 O32 105.47(17) . . ?
O19 Fe29 O36 112.70(18) . . ?
O32 Fe29 O29 106.01(18) . . ?
O36 Fe29 O29 113.59(17) . . ?
O36 Fe29 O32 113.00(17) . . ?
O8 Fe30 O9 113.14(17) . . ?
O8 Fe30 O18 112.38(18) . . ?
O8 Fe30 O19 113.49(19) . . ?
O18 Fe30 O9 106.19(18) . . ?
O18 Fe30 O19 105.12(17) . . ?
O19 Fe30 O9 105.85(18) . . ?
Fe2 O1 Fe1 95.5(2) . . ?
Fe16 O1 Fe1 122.1(2) . . ?
Fe16 O1 Fe2 130.1(2) . . ?
Fe2 O2 Fe1 95.6(2) . . ?
Fe23 O2 Fe1 123.5(2) . . ?
Fe23 O2 Fe2 129.4(2) . . ?
Fe1 O3 Fe3 98.81(19) . . ?
Fe1 O3 H3 108.2 . . ?
Fe3 O3 H3 114.0 . . ?
Fe1 O4 Fe4 98.66(19) . . ?
Fe1 O4 H4 74.9 . . ?
Fe4 O4 H4 145.8 . . ?
H4 O4 Fe1 74.9 . . ?
H4 O4 Fe4 145.8 . . ?
H4 O4 H4 0.0 . . ?
Fe2 O5 H5 116.7 . . ?
Fe26 O5 Fe2 99.15(18) . . ?
Fe26 O5 H5 122.9 . . ?
Fe2 O6 H6 140.3 . . ?
Fe28 O6 Fe2 100.38(18) . . ?
Fe28 O6 H6 108.1 . . ?
Fe3 O7 Fe4 98.92(18) . . ?
Fe3 O7 H7 125.5 . . ?
Fe4 O7 H7 111.7 . . ?
H7 O7 Fe3 125.5 . . ?
H7 O7 Fe4 111.7 . . ?
H7 O7 H7 0.0 . . ?
Fe1 O8 Fe3 95.96(17) . . ?
Fe1 O8 Fe4 95.97(17) . . ?
Fe4 O8 Fe3 95.61(17) . . ?
Fe30 O8 Fe1 121.7(2) . . ?
Fe30 O8 Fe3 120.1(2) . . ?
Fe30 O8 Fe4 121.2(2) . . ?
Fe26 O9 Fe2 94.20(16) . . ?
Fe26 O9 Fe28 104.60(17) . . ?
Fe28 O9 Fe2 93.93(16) . . ?
Fe30 O9 Fe2 118.61(19) . . ?
Fe30 O9 Fe26 120.0(2) . . ?
Fe30 O9 Fe28 119.9(2) . . ?
Fe26 O10 Fe27 99.62(17) . . ?
Fe26 O10 H10 111.4 . . ?
Fe27 O10 H10 116.6 . . ?
Fe28 O10 Fe26 100.73(17) . . ?
Fe28 O10 Fe27 100.47(18) . . ?
Fe28 O10 H10 124.3 . . ?
Fe4 O11 Fe6 95.83(19) . . ?
Fe16 O11 Fe4 124.8(2) . . ?
Fe16 O11 Fe6 127.0(2) . . ?
Fe16 O12 Fe26 121.4(2) . . ?
Fe17 O12 Fe16 116.4(2) . . ?
Fe17 O12 Fe26 120.9(2) . . ?
Fe3 O13 Fe5 95.51(17) . . ?
Fe23 O13 Fe3 122.5(2) . . ?
Fe23 O13 Fe5 127.4(2) . . ?
Fe22 O14 Fe28 121.2(2) . . ?
Fe23 O14 Fe22 117.4(2) . . ?
Fe23 O14 Fe28 120.5(2) . . ?
Fe8 O15 Fe6 95.80(18) . . ?
Fe17 O15 Fe6 128.1(2) . . ?
Fe17 O15 Fe8 123.0(2) . . ?
Fe13 O16 H16 83.2 . . ?
Fe26 O16 Fe13 99.60(19) . . ?
Fe26 O16 H16 123.4 . . ?
Fe4 O17 Fe6 96.09(19) . . ?
Fe18 O17 Fe4 123.0(2) . . ?
Fe18 O17 Fe6 129.6(2) . . ?
Fe25 O18 Fe6 121.6(2) . . ?
Fe25 O18 Fe30 116.7(2) . . ?
Fe30 O18 Fe6 121.7(2) . . ?
Fe29 O19 Fe5 121.8(2) . . ?
Fe29 O19 Fe30 117.2(2) . . ?
Fe30 O19 Fe5 121.03(19) . . ?
Fe3 O20 Fe5 95.71(17) . . ?
Fe18 O20 Fe3 124.8(2) . . ?
Fe18 O20 Fe5 131.0(2) . . ?
Fe14 O21 H21 142.5 . . ?
Fe28 O21 Fe14 100.27(18) . . ?
Fe28 O21 H21 117.2 . . ?
Fe7 O22 Fe5 95.40(18) . . ?
Fe22 O22 Fe5 126.5(2) . . ?
Fe22 O22 Fe7 123.9(2) . . ?
Fe8 O23 H23 116.0 . . ?
Fe12 O23 Fe8 99.38(19) . . ?
Fe12 O23 H23 112.1 . . ?
Fe13 O24 Fe12 95.24(19) . . ?
Fe17 O24 Fe12 121.8(2) . . ?
Fe17 O24 Fe13 130.2(2) . . ?
Fe8 O25 Fe6 95.69(17) . . ?
Fe19 O25 Fe6 130.6(2) . . ?
Fe19 O25 Fe8 123.1(2) . . ?
Fe8 O26 Fe11 95.74(16) . . ?
Fe12 O26 Fe8 95.96(17) . . ?
Fe12 O26 Fe11 95.60(16) . . ?
Fe25 O26 Fe8 120.52(19) . . ?
Fe25 O26 Fe11 120.6(2) . . ?
Fe25 O26 Fe12 122.1(2) . . ?
Fe13 O27 H27 146.6 . . ?
Fe27 O27 Fe13 99.81(18) . . ?
Fe27 O27 H27 113.2 . . ?
Fe25 O28 Fe13 118.46(19) . . ?
Fe25 O28 Fe26 120.0(2) . . ?
Fe25 O28 Fe27 119.8(2) . . ?
Fe26 O28 Fe13 94.00(16) . . ?
Fe27 O28 Fe13 93.84(16) . . ?
Fe27 O28 Fe26 105.09(17) . . ?
Fe27 O29 Fe14 93.88(16) . . ?
Fe27 O29 Fe28 104.87(18) . . ?
Fe28 O29 Fe14 93.81(16) . . ?
Fe29 O29 Fe14 118.1(2) . . ?
Fe29 O29 Fe27 119.6(2) . . ?
Fe29 O29 Fe28 120.78(19) . . ?
Fe18 O30 Fe19 119.9(2) . . ?
Fe20 O30 Fe18 120.1(2) . . ?
Fe20 O30 Fe19 119.67(19) . . ?
Fe14 O31 H31 122.5 . . ?
Fe27 O31 Fe14 99.15(17) . . ?
Fe27 O31 H31 99.9 . . ?
Fe25 O32 Fe10 121.8(2) . . ?
Fe25 O32 Fe29 116.86(19) . . ?
Fe29 O32 Fe10 121.4(2) . . ?
Fe14 O33 Fe15 95.49(19) . . ?
Fe22 O33 Fe14 129.6(2) . . ?
Fe22 O33 Fe15 122.6(2) . . ?
Fe7 O34 Fe5 95.53(17) . . ?
Fe20 O34 Fe5 131.5(2) . . ?
Fe20 O34 Fe7 123.6(2) . . ?
Fe7 O35 H35 130.0 . . ?
Fe15 O35 Fe7 99.4(2) . . ?
Fe15 O35 H35 123.3 . . ?
Fe7 O36 Fe9 95.95(17) . . ?
Fe15 O36 Fe7 96.09(17) . . ?
Fe15 O36 Fe9 95.94(16) . . ?
Fe29 O36 Fe7 120.6(2) . . ?
Fe29 O36 Fe9 120.5(2) . . ?
Fe29 O36 Fe15 121.5(2) . . ?
Fe13 O37 Fe12 95.71(19) . . ?
Fe24 O37 Fe12 122.1(2) . . ?
Fe24 O37 Fe13 130.3(2) . . ?
Fe8 O38 H38 111.8 . . ?
Fe11 O38 Fe8 99.64(17) . . ?
Fe11 O38 H38 110.7 . . ?
H38 O38 Fe8 111.8 . . ?
H38 O38 Fe11 110.7 . . ?
H38 O38 H38 0.0 . . ?
Fe11 O39 H39 120.0 . . ?
Fe12 O39 Fe11 98.75(17) . . ?
Fe12 O39 H39 110.9 . . ?
Fe11 O40 Fe10 95.46(17) . . ?
Fe24 O40 Fe10 127.5(2) . . ?
Fe24 O40 Fe11 123.2(2) . . ?
Fe21 O41 Fe27 120.7(2) . . ?
Fe24 O41 Fe21 116.8(2) . . ?
Fe24 O41 Fe27 121.6(2) . . ?
Fe9 O42 Fe10 95.60(17) . . ?
Fe21 O42 Fe9 124.4(2) . . ?
Fe21 O42 Fe10 127.4(2) . . ?
Fe9 O43 Fe10 95.99(17) . . ?
Fe20 O43 Fe9 124.0(2) . . ?
Fe20 O43 Fe10 130.0(2) . . ?
Fe14 O44 Fe15 95.14(19) . . ?
Fe21 O44 Fe14 129.1(2) . . ?
Fe21 O44 Fe15 123.4(2) . . ?
Fe7 O45 H45 103.8 . . ?
Fe9 O45 Fe7 99.46(18) . . ?
Fe9 O45 H45 116.5 . . ?
Fe9 O46 H46 109.2 . . ?
Fe15 O46 Fe9 99.71(18) . . ?
Fe15 O46 H46 111.3 . . ?
Fe11 O47 Fe10 95.85(16) . . ?
Fe19 O47 Fe10 131.2(2) . . ?
Fe19 O47 Fe11 123.3(2) . . ?
C1 N1 Fe1 120.7(5) . . ?
C1 N1 C5 119.0(6) . . ?
C5 N1 Fe1 120.1(5) . . ?
C8 N2 Fe2 120.5(4) . . ?
C8 N2 C12 119.0(6) . . ?
C12 N2 Fe2 120.5(5) . . ?
C15 N3 Fe3 118.0(5) . . ?
C15 N3 C19 118.6(6) . . ?
C19 N3 Fe3 122.8(5) . . ?
C22 N4 Fe4 122.9(6) . . ?
C26 N4 Fe4 119.1(6) . . ?
C26 N4 C22 117.8(8) . . ?
C29 N5 Fe5 118.5(5) . . ?
C33 N5 Fe5 123.1(6) . . ?
C33 N5 C29 118.2(7) . . ?
C36 N6 Fe6 120.2(6) . . ?
C36 N6 C40 119.9(8) . . ?
C40 N6 Fe6 119.8(6) . . ?
C43 N7 Fe7 121.7(5) . . ?
C43 N7 C47 117.4(7) . . ?
C47 N7 Fe7 120.9(5) . . ?
C50 N8 Fe8 119.5(5) . . ?
C54 N8 Fe8 122.0(5) . . ?
C54 N8 C50 117.7(6) . . ?
C57 N9 Fe9 120.3(5) . . ?
C57 N9 C61 118.2(6) . . ?
C61 N9 Fe9 121.2(5) . . ?
C64 N10 Fe10 121.5(4) . . ?
C64 N10 C68 118.0(5) . . ?
C68 N10 Fe10 120.5(4) . . ?
C71 N11 Fe11 121.5(4) . . ?
C75 N11 Fe11 121.2(5) . . ?
C75 N11 C71 117.2(6) . . ?
C78 N12 Fe12 122.2(5) . . ?
C78 N12 C82 117.7(7) . . ?
C82 N12 Fe12 120.1(5) . . ?
C85 N13 Fe13 116.9(4) . . ?
C85 N13 C89 120.0 . . ?
C89 N13 Fe13 121.9(4) . . ?
N13 C85 H85 120.0 . . ?
N13 C85 C86 120.0 . . ?
C86 C85 H85 120.0 . . ?
C85 C86 H86 120.0 . . ?
C87 C86 C85 120.0 . . ?
C87 C86 H86 120.0 . . ?
C86 C87 C88 120.0 . . ?
C86 C87 C90 129.4(15) . . ?
C88 C87 C90 109.7(14) . . ?
C87 C88 H88 120.0 . . ?
C89 C88 C87 120.0 . . ?
C89 C88 H88 120.0 . . ?
N13 C89 H89 120.0 . . ?
C88 C89 N13 120.0 . . ?
C88 C89 H89 120.0 . . ?
C92 N14 Fe14 121.6(5) . . ?
C92 N14 C96 118.8(6) . . ?
C96 N14 Fe14 119.6(5) . . ?
C99 N15 Fe15 118.2(6) . . ?
C103 N15 Fe15 121.6(6) . . ?
C103 N15 C99 119.9(8) . . ?
N1 C1 H1 119.3 . . ?
N1 C1 C2 121.5(7) . . ?
C2 C1 H1 119.3 . . ?
C1 C2 H2 120.2 . . ?
C3 C2 C1 119.7(8) . . ?
C3 C2 H2 120.2 . . ?
C2 C3 C6 121.8(8) . . ?
C4 C3 C2 118.5(6) . . ?
C4 C3 C6 119.6(8) . . ?
C3 C4 H4A 120.4 . . ?
C3 C4 C5 119.2(7) . . ?
C5 C4 H4A 120.4 . . ?
N1 C5 C4 122.0(8) . . ?
N1 C5 H5A 119.0 . . ?
C4 C5 H5A 119.0 . . ?
C3 C6 H6AA 109.7 . . ?
C3 C6 H6AB 109.7 . . ?
C3 C6 H6BC 109.2 . . ?
C3 C6 H6BD 109.2 . . ?
C3 C6 C7 110.0(11) . . ?
H6AA C6 H6AB 108.2 . . ?
H6BC C6 H6BD 107.9 . . ?
C7 C6 H6AA 109.7 . . ?
C7 C6 H6AB 109.7 . . ?
C7A C6 C3 112.2(7) . . ?
C7A C6 H6BC 109.2 . . ?
C7A C6 H6BD 109.2 . . ?
C6 C7 H7A 109.5 . . ?
C6 C7 H7B 109.5 . . ?
C6 C7 H7C 109.5 . . ?
H7A C7 H7B 109.5 . . ?
H7A C7 H7C 109.5 . . ?
H7B C7 H7C 109.5 . . ?
C6 C7A H7AA 109.5 . . ?
C6 C7A H7AB 109.5 . . ?
C6 C7A H7AC 109.5 . . ?
H7AA C7A H7AB 109.5 . . ?
H7AA C7A H7AC 109.5 . . ?
H7AB C7A H7AC 109.5 . . ?
N2 C8 H8 119.1 . . ?
N2 C8 C9 121.8(6) . . ?
C9 C8 H8 119.1 . . ?
C8 C9 H9 120.2 . . ?
C10 C9 C8 119.6(7) . . ?
C10 C9 H9 120.2 . . ?
C9 C10 C11 118.7(6) . . ?
C9 C10 C13 121.7(7) . . ?
C11 C10 C13 119.5(7) . . ?
C10 C11 H11 121.0 . . ?
C10 C11 C12 118.0(7) . . ?
C12 C11 H11 121.0 . . ?
N2 C12 C11 122.9(7) . . ?
N2 C12 H12 118.5 . . ?
C11 C12 H12 118.5 . . ?
C10 C13 H13A 110.0 . . ?
C10 C13 H13B 110.0 . . ?
C10 C13 H13C 110.9 . . ?
C10 C13 H13D 110.9 . . ?
C10 C13 C14 108.7(9) . . ?
C10 C13 C14A 104.1(12) . . ?
H13A C13 H13B 108.3 . . ?
H13C C13 H13D 109.0 . . ?
C14 C13 H13A 110.0 . . ?
C14 C13 H13B 110.0 . . ?
C14A C13 H13C 110.9 . . ?
C14A C13 H13D 110.9 . . ?
C13 C14 H14A 109.5 . . ?
C13 C14 H14B 109.5 . . ?
C13 C14 H14C 109.5 . . ?
H14A C14 H14B 109.5 . . ?
H14A C14 H14C 109.5 . . ?
H14B C14 H14C 109.5 . . ?
C13 C14A H14D 109.5 . . ?
C13 C14A H14E 109.5 . . ?
C13 C14A H14F 109.5 . . ?
H14D C14A H14E 109.5 . . ?
H14D C14A H14F 109.5 . . ?
H14E C14A H14F 109.5 . . ?
N3 C15 H15 118.7 . . ?
N3 C15 C16 122.6(7) . . ?
C16 C15 H15 118.7 . . ?
C15 C16 H16A 119.9 . . ?
C17 C16 C15 120.2(8) . . ?
C17 C16 H16A 119.9 . . ?
C16 C17 C18 117.0(7) . . ?
C16 C17 C20 121.1(9) . . ?
C18 C17 C20 121.8(8) . . ?
C17 C18 H18 120.3 . . ?
C19 C18 C17 119.5(7) . . ?
C19 C18 H18 120.3 . . ?
N3 C19 C18 121.9(7) . . ?
N3 C19 H19 119.0 . . ?
C18 C19 H19 119.0 . . ?
C17 C20 H20A 109.2 . . ?
C17 C20 H20B 109.2 . . ?
H20A C20 H20B 107.9 . . ?
C21 C20 C17 112.3(8) . . ?
C21 C20 H20A 109.2 . . ?
C21 C20 H20B 109.2 . . ?
C20 C21 H21A 109.5 . . ?
C20 C21 H21B 109.5 . . ?
C20 C21 H21C 109.5 . . ?
H21A C21 H21B 109.5 . . ?
H21A C21 H21C 109.5 . . ?
H21B C21 H21C 109.5 . . ?
N4 C22 H22 118.1 . . ?
C23 C22 N4 123.8(12) . . ?
C23 C22 H22 118.1 . . ?
C22 C23 H23A 120.8 . . ?
C22 C23 C24 118.5(13) . . ?
C24 C23 H23A 120.8 . . ?
C23 C24 C27 113.3(13) . . ?
C25 C24 C23 118.4(9) . . ?
C25 C24 C27 128.0(14) . . ?
C24 C25 H25 120.1 . . ?
C24 C25 C26 119.8(10) . . ?
C26 C25 H25 120.1 . . ?
N4 C26 C25 121.5(10) . . ?
N4 C26 H26 119.2 . . ?
C25 C26 H26 119.2 . . ?
C24 C27 H27A 108.8 . . ?
C24 C27 H27B 108.8 . . ?
H27A C27 H27B 107.7 . . ?
C28 C27 C24 113.7(15) . . ?
C28 C27 H27A 108.8 . . ?
C28 C27 H27B 108.8 . . ?
C27 C28 H28A 109.5 . . ?
C27 C28 H28B 109.5 . . ?
C27 C28 H28C 109.5 . . ?
H28A C28 H28B 109.5 . . ?
H28A C28 H28C 109.5 . . ?
H28B C28 H28C 109.5 . . ?
N5 C29 H29 119.1 . . ?
N5 C29 C30 121.9(9) . . ?
C30 C29 H29 119.1 . . ?
C29 C30 H30 119.2 . . ?
C31 C30 C29 121.5(10) . . ?
C31 C30 H30 119.2 . . ?
C30 C31 C32 117.8(8) . . ?
C30 C31 C34 121.1(12) . . ?
C32 C31 C34 121.0(12) . . ?
C31 C32 H32 120.6 . . ?
C31 C32 C33 118.8(9) . . ?
C33 C32 H32 120.6 . . ?
N5 C33 C32 121.7(9) . . ?
N5 C33 H33 119.1 . . ?
C32 C33 H33 119.1 . . ?
C31 C34 H34A 107.4 . . ?
C31 C34 H34B 107.4 . . ?
H34A C34 H34B 106.9 . . ?
C35 C34 C31 119.8(13) . . ?
C35 C34 H34A 107.4 . . ?
C35 C34 H34B 107.4 . . ?
C34 C35 H35A 109.5 . . ?
C34 C35 H35B 109.5 . . ?
C34 C35 H35C 109.5 . . ?
H35A C35 H35B 109.5 . . ?
H35A C35 H35C 109.5 . . ?
H35B C35 H35C 109.5 . . ?
N6 C36 H36 118.6 . . ?
N6 C36 C37 122.8(12) . . ?
C37 C36 H36 118.6 . . ?
C36 C37 H37 120.7 . . ?
C38 C37 C36 118.7(13) . . ?
C38 C37 H37 120.7 . . ?
C37 C38 C39 119.6(10) . . ?
C37 C38 C41 113.3(17) . . ?
C39 C38 C41 126.0(18) . . ?
C38 C39 H39A 120.7 . . ?
C38 C39 C40 118.5(12) . . ?
C40 C39 H39A 120.7 . . ?
N6 C40 C39 120.3(11) . . ?
N6 C40 H40 119.9 . . ?
C39 C40 H40 119.9 . . ?
C38 C41 H41 127.6 . . ?
C42 C41 C38 104.7(16) . . ?
C42 C41 H41 127.6 . . ?
C41 C42 H42A 109.5 . . ?
C41 C42 H42B 109.5 . . ?
C41 C42 H42C 109.5 . . ?
H42A C42 H42B 109.5 . . ?
H42A C42 H42C 109.5 . . ?
H42B C42 H42C 109.5 . . ?
N7 C43 H43 119.0 . . ?
N7 C43 C44 122.1(9) . . ?
C44 C43 H43 119.0 . . ?
C43 C44 H44 119.8 . . ?
C45 C44 C43 120.4(10) . . ?
C45 C44 H44 119.8 . . ?
C44 C45 C48 120.8(13) . . ?
C46 C45 C44 117.1(9) . . ?
C46 C45 C48 122.0(13) . . ?
C45 C46 H46A 119.6 . . ?
C45 C46 C47 120.7(10) . . ?
C47 C46 H46A 119.6 . . ?
N7 C47 C46 122.3(9) . . ?
N7 C47 H47 118.8 . . ?
C46 C47 H47 118.8 . . ?
C45 C48 H48A 109.4 . . ?
C45 C48 H48B 109.4 . . ?
H48A C48 H48B 108.0 . . ?
C49 C48 C45 111.2(18) . . ?
C49 C48 H48A 109.4 . . ?
C49 C48 H48B 109.4 . . ?
C48 C49 H49A 109.5 . . ?
C48 C49 H49B 109.5 . . ?
C48 C49 H49C 109.5 . . ?
H49A C49 H49B 109.5 . . ?
H49A C49 H49C 109.5 . . ?
H49B C49 H49C 109.5 . . ?
N8 C50 H50 118.8 . . ?
N8 C50 C51 122.4(8) . . ?
C51 C50 H50 118.8 . . ?
C50 C51 H51 120.5 . . ?
C50 C51 C52 119.0(8) . . ?
C52 C51 H51 120.5 . . ?
C51 C52 C55 119.3(9) . . ?
C53 C52 C51 117.8(7) . . ?
C53 C52 C55 122.9(10) . . ?
C52 C53 H53 120.5 . . ?
C52 C53 C54 119.0(9) . . ?
C54 C53 H53 120.5 . . ?
N8 C54 C53 124.0(8) . . ?
N8 C54 H54 118.0 . . ?
C53 C54 H54 118.0 . . ?
C52 C55 H55A 108.5 . . ?
C52 C55 H55B 108.5 . . ?
H55A C55 H55B 107.5 . . ?
C56 C55 C52 115.0(11) . . ?
C56 C55 H55A 108.5 . . ?
C56 C55 H55B 108.5 . . ?
C55 C56 H56A 109.5 . . ?
C55 C56 H56B 109.5 . . ?
C55 C56 H56C 109.5 . . ?
H56A C56 H56B 109.5 . . ?
H56A C56 H56C 109.5 . . ?
H56B C56 H56C 109.5 . . ?
N9 C57 H57 118.7 . . ?
N9 C57 C58 122.6(8) . . ?
C58 C57 H57 118.7 . . ?
C57 C58 H58 120.6 . . ?
C57 C58 C59 118.7(8) . . ?
C59 C58 H58 120.6 . . ?
C58 C59 C62 119.7(9) . . ?
C60 C59 C58 117.9(7) . . ?
C60 C59 C62 122.3(10) . . ?
C59 C60 H60 120.2 . . ?
C59 C60 C61 119.6(8) . . ?
C61 C60 H60 120.2 . . ?
N9 C61 C60 122.9(8) . . ?
N9 C61 H61 118.5 . . ?
C60 C61 H61 118.5 . . ?
C59 C62 H62A 109.7 . . ?
C59 C62 H62B 109.7 . . ?
H62A C62 H62B 108.2 . . ?
C63 C62 C59 109.9(10) . . ?
C63 C62 H62A 109.7 . . ?
C63 C62 H62B 109.7 . . ?
C62 C63 H63A 109.5 . . ?
C62 C63 H63B 109.5 . . ?
C62 C63 H63C 109.5 . . ?
H63A C63 H63B 109.5 . . ?
H63A C63 H63C 109.5 . . ?
H63B C63 H63C 109.5 . . ?
N10 C64 H64 118.5 . . ?
N10 C64 C65 122.9(6) . . ?
C65 C64 H64 118.5 . . ?
C64 C65 H65 119.9 . . ?
C64 C65 C66 120.1(6) . . ?
C66 C65 H65 119.9 . . ?
C65 C66 C67 115.9(5) . . ?
C65 C66 C69 120.5(6) . . ?
C67 C66 C69 123.6(6) . . ?
C66 C67 H67 119.7 . . ?
C68 C67 C66 120.7(6) . . ?
C68 C67 H67 119.7 . . ?
N10 C68 C67 122.4(6) . . ?
N10 C68 H68 118.8 . . ?
C67 C68 H68 118.8 . . ?
C66 C69 H69A 108.9 . . ?
C66 C69 H69B 108.9 . . ?
H69A C69 H69B 107.7 . . ?
C70 C69 C66 113.3(6) . . ?
C70 C69 H69A 108.9 . . ?
C70 C69 H69B 108.9 . . ?
C69 C70 H70A 109.5 . . ?
C69 C70 H70B 109.5 . . ?
C69 C70 H70C 109.5 . . ?
H70A C70 H70B 109.5 . . ?
H70A C70 H70C 109.5 . . ?
H70B C70 H70C 109.5 . . ?
N11 C71 H71 118.6 . . ?
N11 C71 C72 122.7(7) . . ?
C72 C71 H71 118.6 . . ?
C71 C72 H72 120.0 . . ?
C71 C72 C73 119.9(7) . . ?
C73 C72 H72 120.0 . . ?
C72 C73 C76 121.2(8) . . ?
C74 C73 C72 116.5(6) . . ?
C74 C73 C76 122.3(8) . . ?
C73 C74 H74 119.8 . . ?
C75 C74 C73 120.5(7) . . ?
C75 C74 H74 119.8 . . ?
N11 C75 C74 123.1(7) . . ?
N11 C75 H75 118.5 . . ?
C74 C75 H75 118.5 . . ?
C73 C76 H76A 108.5 . . ?
C73 C76 H76B 108.5 . . ?
H76A C76 H76B 107.5 . . ?
C77 C76 C73 115.0(10) . . ?
C77 C76 H76A 108.5 . . ?
C77 C76 H76B 108.5 . . ?
C76 C77 H77A 109.5 . . ?
C76 C77 H77B 109.5 . . ?
C76 C77 H77C 109.5 . . ?
H77A C77 H77B 109.5 . . ?
H77A C77 H77C 109.5 . . ?
H77B C77 H77C 109.5 . . ?
N12 C78 H78 118.5 . . ?
N12 C78 C79 123.0(8) . . ?
C79 C78 H78 118.5 . . ?
C78 C79 H79 119.9 . . ?
C80 C79 C78 120.1(8) . . ?
C80 C79 H79 119.9 . . ?
C79 C80 C81 117.7(8) . . ?
C79 C80 C83 121.2(10) . . ?
C81 C80 C83 120.8(10) . . ?
C80 C81 H81 120.7 . . ?
C82 C81 C80 118.6(9) . . ?
C82 C81 H81 120.7 . . ?
N12 C82 C81 122.8(8) . . ?
N12 C82 H82 118.6 . . ?
C81 C82 H82 118.6 . . ?
C80 C83 H83A 109.5 . . ?
C80 C83 H83B 109.5 . . ?
H83A C83 H83B 108.1 . . ?
C84 C83 C80 110.7(10) . . ?
C84 C83 H83A 109.5 . . ?
C84 C83 H83B 109.5 . . ?
C83 C84 H84A 109.5 . . ?
C83 C84 H84B 109.5 . . ?
C83 C84 H84C 109.5 . . ?
H84A C84 H84B 109.5 . . ?
H84A C84 H84C 109.5 . . ?
H84B C84 H84C 109.5 . . ?
C87 C90 H90A 109.5 . . ?
C87 C90 H90B 109.5 . . ?
H90A C90 H90B 108.0 . . ?
C91 C90 C87 110.9(18) . . ?
C91 C90 H90A 109.5 . . ?
C91 C90 H90B 109.5 . . ?
C90 C91 H91A 109.5 . . ?
C90 C91 H91B 109.5 . . ?
C90 C91 H91C 109.5 . . ?
H91A C91 H91B 109.5 . . ?
H91A C91 H91C 109.5 . . ?
H91B C91 H91C 109.5 . . ?
N14 C92 H92 118.9 . . ?
N14 C92 C93 122.2(8) . . ?
C93 C92 H92 118.9 . . ?
C92 C93 H93 120.5 . . ?
C94 C93 C92 119.0(8) . . ?
C94 C93 H93 120.5 . . ?
C93 C94 C97 119.1(9) . . ?
C95 C94 C93 118.3(7) . . ?
C95 C94 C97 122.5(9) . . ?
C94 C95 H95 120.3 . . ?
C94 C95 C96 119.5(8) . . ?
C96 C95 H95 120.3 . . ?
N14 C96 C95 122.2(7) . . ?
N14 C96 H96 118.9 . . ?
C95 C96 H96 118.9 . . ?
C94 C97 H97A 109.3 . . ?
C94 C97 H97B 109.3 . . ?
H97A C97 H97B 107.9 . . ?
C98 C97 C94 111.7(10) . . ?
C98 C97 H97A 109.3 . . ?
C98 C97 H97B 109.3 . . ?
C97 C98 H98A 109.5 . . ?
C97 C98 H98B 109.5 . . ?
C97 C98 H98C 109.5 . . ?
H98A C98 H98B 109.5 . . ?
H98A C98 H98C 109.5 . . ?
H98B C98 H98C 109.5 . . ?
N15 C99 H99 120.2 . . ?
N15 C99 C100 119.6(13) . . ?
C100 C99 H99 120.2 . . ?
C99 C100 H100 119.4 . . ?
C101 C100 C99 121.2(14) . . ?
C101 C100 H100 119.4 . . ?
C100 C101 C104 111.9(15) . . ?
C102 C101 C100 117.8(11) . . ?
C102 C101 C104 130.3(16) . . ?
C101 C102 H102 119.9 . . ?
C101 C102 C103 120.2(13) . . ?
C103 C102 H102 119.9 . . ?
N15 C103 C102 121.1(12) . . ?
N15 C103 H103 119.4 . . ?
C102 C103 H103 119.4 . . ?
C101 C104 H10A 110.4 . . ?
C101 C104 H10B 110.4 . . ?
H10A C104 H10B 108.6 . . ?
C105 C104 C101 106.7(16) . . ?
C105 C104 H10A 110.4 . . ?
C105 C104 H10B 110.4 . . ?
C104 C105 H10C 109.5 . . ?
C104 C105 H10D 109.5 . . ?
C104 C105 H10E 109.5 . . ?
H10C C105 H10D 109.5 . . ?
H10C C105 H10E 109.5 . . ?
H10D C105 H10E 109.5 . . ?
C106 N16 H16B 120.0 . . ?
C106 N16 C110 120.0 . . ?
C110 N16 H16B 120.0 . . ?
N16 C106 H106 120.0 . . ?
N16 C106 C107 120.0 . . ?
C107 C106 H106 120.0 . . ?
C106 C107 H107 120.0 . . ?
C108 C107 C106 120.0 . . ?
C108 C107 H107 120.0 . . ?
C107 C108 C111 101(2) . . ?
C109 C108 C107 120.0 . . ?
C109 C108 C111 138(2) . . ?
C108 C109 H109 120.0 . . ?
C108 C109 C110 120.0 . . ?
C110 C109 H109 120.0 . . ?
N16 C110 H110 120.0 . . ?
C109 C110 N16 120.0 . . ?
C109 C110 H110 120.0 . . ?
C108 C111 H11A 111.6 . . ?
C108 C111 H11B 111.6 . . ?
H11A C111 H11B 109.4 . . ?
C112 C111 C108 101.1(18) . . ?
C112 C111 H11A 111.6 . . ?
C112 C111 H11B 111.6 . . ?
C111 C112 H11C 109.5 . . ?
C111 C112 H11D 109.5 . . ?
C111 C112 H11E 109.5 . . ?
H11C C112 H11D 109.5 . . ?
H11C C112 H11E 109.5 . . ?
H11D C112 H11E 109.5 . . ?
C113 N17 C117 115.1(18) . . ?
N17 C113 H113 116.9 . . ?
N17 C113 C114 126.3(16) . . ?
C114 C113 H113 116.9 . . ?
C113 C114 H114 123.8 . . ?
C115 C114 C113 112.4(15) . . ?
C115 C114 H114 123.8 . . ?
C114 C115 C118 106(2) . . ?
C116 C115 C114 120.7(18) . . ?
C116 C115 C118 132(3) . . ?
C115 C116 H116 118.2 . . ?
C115 C116 C117 123.6(16) . . ?
C117 C116 H116 118.2 . . ?
N17 C117 H117 119.2 . . ?
C116 C117 N17 121.6(17) . . ?
C116 C117 H117 119.2 . . ?
C115 C118 H11F 110.1 . . ?
C115 C118 H11G 110.1 . . ?
H11F C118 H11G 108.4 . . ?
C119 C118 C115 107.9(19) . . ?
C119 C118 H11F 110.1 . . ?
C119 C118 H11G 110.1 . . ?
C118 C119 H11H 109.5 . . ?
C118 C119 H11I 109.5 . . ?
C118 C119 H11J 109.5 . . ?
H11H C119 H11I 109.5 . . ?
H11H C119 H11J 109.5 . . ?
H11I C119 H11J 109.5 . . ?

loop_
_geom_bond_atom_site_label_1
_geom_bond_atom_site_label_2
_geom_bond_distance
_geom_bond_site_symmetry_2
_geom_bond_publ_flag
Br1 Fe16 2.3812(12) . ?
Br2 Fe17 2.3883(12) . ?
Br3 Fe18 2.3784(11) . ?
Br4 Fe19 2.3805(11) . ?
Br5 Fe20 2.3801(11) . ?
Br6 Fe21 2.3766(10) . ?
Br7 Fe22 2.3863(12) . ?
Br8 Fe23 2.3873(11) . ?
Br9 Fe24 2.3833(10) . ?
Fe1 Fe2 2.9059(14) . ?
Fe1 O1 1.975(5) . ?
Fe1 O2 1.983(5) . ?
Fe1 O3 1.988(5) . ?
Fe1 O4 2.009(5) . ?
Fe1 H4 1.9635 . ?
Fe1 O8 2.048(4) . ?
Fe1 N1 2.133(5) . ?
Fe2 O1 1.951(5) . ?
Fe2 O2 1.938(4) . ?
Fe2 O5 2.019(5) . ?
Fe2 O6 2.015(5) . ?
Fe2 O9 2.099(4) . ?
Fe2 N2 2.143(5) . ?
Fe3 Fe5 2.9219(13) . ?
Fe3 O3 2.044(4) . ?
Fe3 O7 1.999(5) . ?
Fe3 O8 2.074(4) . ?
Fe3 O13 1.963(4) . ?
Fe3 O20 1.955(4) . ?
Fe3 N3 2.141(6) . ?
Fe4 Fe6 2.9264(12) . ?
Fe4 O4 2.024(4) . ?
Fe4 O7 2.039(5) . ?
Fe4 O8 2.069(4) . ?
Fe4 O11 1.956(5) . ?
Fe4 O17 1.949(4) . ?
Fe4 N4 2.139(6) . ?
Fe5 Fe7 2.9184(13) . ?
Fe5 O13 1.984(4) . ?
Fe5 O19 1.997(4) . ?
Fe5 O20 1.986(4) . ?
Fe5 O22 1.991(4) . ?
Fe5 O34 1.990(4) . ?
Fe5 N5 2.176(6) . ?
Fe6 Fe8 2.9249(12) . ?
Fe6 O11 1.986(4) . ?
Fe6 O15 1.990(4) . ?
Fe6 O17 1.986(4) . ?
Fe6 O18 1.992(4) . ?
Fe6 O25 1.984(4) . ?
Fe6 N6 2.174(6) . ?
Fe7 O22 1.954(4) . ?
Fe7 O34 1.951(4) . ?
Fe7 O35 2.014(5) . ?
Fe7 O36 2.063(4) . ?
Fe7 O45 2.015(4) . ?
Fe7 N7 2.125(6) . ?
Fe8 O15 1.953(4) . ?
Fe8 O23 2.030(4) . ?
Fe8 O25 1.962(4) . ?
Fe8 O26 2.069(4) . ?
Fe8 O38 2.011(4) . ?
Fe8 N8 2.128(5) . ?
Fe9 Fe10 2.9266(13) . ?
Fe9 O36 2.071(4) . ?
Fe9 O42 1.954(4) . ?
Fe9 O43 1.950(4) . ?
Fe9 O45 2.011(4) . ?
Fe9 O46 2.033(4) . ?
Fe9 N9 2.109(5) . ?
Fe10 Fe11 2.9283(13) . ?
Fe10 O32 2.004(4) . ?
Fe10 O40 1.994(4) . ?
Fe10 O42 1.996(4) . ?
Fe10 O43 1.988(4) . ?
Fe10 O47 1.985(4) . ?
Fe10 N10 2.155(5) . ?
Fe11 O26 2.073(4) . ?
Fe11 O38 2.010(4) . ?
Fe11 O39 2.035(4) . ?
Fe11 O40 1.963(4) . ?
Fe11 O47 1.960(4) . ?
Fe11 N11 2.125(5) . ?
Fe12 Fe13 2.9052(13) . ?
Fe12 O23 1.983(5) . ?
Fe12 O24 1.987(4) . ?
Fe12 O26 2.051(4) . ?
Fe12 O37 1.981(4) . ?
Fe12 O39 1.990(4) . ?
Fe12 N12 2.122(6) . ?
Fe13 O16 2.017(4) . ?
Fe13 O24 1.946(4) . ?
Fe13 O27 2.017(5) . ?
Fe13 O28 2.116(4) . ?
Fe13 O37 1.938(4) . ?
Fe13 N13 2.177(5) . ?
Fe14 Fe15 2.9023(14) . ?
Fe14 O21 2.000(4) . ?
Fe14 O29 2.105(4) . ?
Fe14 O31 2.031(4) . ?
Fe14 O33 1.950(4) . ?
Fe14 O44 1.949(4) . ?
Fe14 N14 2.130(5) . ?
Fe15 O33 1.971(4) . ?
Fe15 O35 2.002(5) . ?
Fe15 O36 2.057(4) . ?
Fe15 O44 1.983(5) . ?
Fe15 O46 1.979(4) . ?
Fe15 N15 2.128(6) . ?
Fe16 O1 1.851(5) . ?
Fe16 O11 1.841(4) . ?
Fe16 O12 1.915(4) . ?
Fe17 O12 1.910(4) . ?
Fe17 O15 1.844(4) . ?
Fe17 O24 1.845(4) . ?
Fe18 O17 1.851(5) . ?
Fe18 O20 1.842(4) . ?
Fe18 O30 1.916(4) . ?
Fe19 O25 1.843(4) . ?
Fe19 O30 1.919(4) . ?
Fe19 O47 1.841(4) . ?
Fe20 O30 1.909(4) . ?
Fe20 O34 1.847(4) . ?
Fe20 O43 1.841(4) . ?
Fe21 O41 1.917(4) . ?
Fe21 O42 1.836(4) . ?
Fe21 O44 1.850(4) . ?
Fe22 O14 1.908(4) . ?
Fe22 O22 1.851(4) . ?
Fe22 O33 1.850(4) . ?
Fe23 O2 1.844(5) . ?
Fe23 O13 1.858(4) . ?
Fe23 O14 1.902(4) . ?
Fe24 O37 1.849(4) . ?
Fe24 O40 1.842(4) . ?
Fe24 O41 1.909(4) . ?
Fe25 O18 1.862(4) . ?
Fe25 O26 1.857(4) . ?
Fe25 O28 1.908(4) . ?
Fe25 O32 1.855(4) . ?
Fe26 O5 1.987(4) . ?
Fe26 O9 2.064(4) . ?
Fe26 O10 2.140(4) . ?
Fe26 O12 1.965(5) . ?
Fe26 O16 1.982(5) . ?
Fe26 O28 2.060(4) . ?
Fe27 O10 2.141(4) . ?
Fe27 O27 1.970(5) . ?
Fe27 O28 2.060(4) . ?
Fe27 O29 2.066(4) . ?
Fe27 O31 1.971(4) . ?
Fe27 O41 1.962(4) . ?
Fe28 O6 1.967(4) . ?
Fe28 O9 2.086(4) . ?
Fe28 O10 2.124(4) . ?
Fe28 O14 1.967(4) . ?
Fe28 O21 1.972(4) . ?
Fe28 O29 2.070(4) . ?
Fe29 O19 1.853(4) . ?
Fe29 O29 1.904(4) . ?
Fe29 O32 1.865(4) . ?
Fe29 O36 1.860(4) . ?
Fe30 O8 1.860(4) . ?
Fe30 O9 1.905(4) . ?
Fe30 O18 1.863(4) . ?
Fe30 O19 1.864(4) . ?
O3 H3 0.8416 . ?
O4 H4 0.8303 . ?
O4 H4 0.8303 . ?
O5 H5 0.8438 . ?
O6 H6 0.8430 . ?
O7 H7 0.8502 . ?
O7 H7 0.8502 . ?
O10 H10 0.8515 . ?
O16 H16 0.8559 . ?
O21 H21 0.8651 . ?
O23 H23 0.8550 . ?
O27 H27 0.8362 . ?
O31 H31 0.8436 . ?
O35 H35 0.8429 . ?
O38 H38 0.8386 . ?
O38 H38 0.8386 . ?
O39 H39 0.8295 . ?
O45 H45 0.8446 . ?
O46 H46 0.8372 . ?
N1 C1 1.325(10) . ?
N1 C5 1.332(9) . ?
N2 C8 1.320(9) . ?
N2 C12 1.322(9) . ?
N3 C15 1.328(9) . ?
N3 C19 1.352(9) . ?
N4 C22 1.362(12) . ?
N4 C26 1.345(11) . ?
N5 C29 1.367(11) . ?
N5 C33 1.338(10) . ?
N6 C36 1.329(11) . ?
N6 C40 1.337(11) . ?
N7 C43 1.336(10) . ?
N7 C47 1.354(10) . ?
N8 C50 1.356(9) . ?
N8 C54 1.329(9) . ?
N9 C57 1.345(10) . ?
N9 C61 1.345(9) . ?
N10 C64 1.334(8) . ?
N10 C68 1.340(8) . ?
N11 C71 1.352(9) . ?
N11 C75 1.352(9) . ?
N12 C78 1.328(9) . ?
N12 C82 1.331(10) . ?
N13 C85 1.3900 . ?
N13 C89 1.3900 . ?
C85 H85 0.9500 . ?
C85 C86 1.3900 . ?
C86 H86 0.9500 . ?
C86 C87 1.3900 . ?
C87 C88 1.3900 . ?
C87 C90 1.533(15) . ?
C88 H88 0.9500 . ?
C88 C89 1.3900 . ?
C89 H89 0.9500 . ?
N14 C92 1.326(9) . ?
N14 C96 1.335(9) . ?
N15 C99 1.361(12) . ?
N15 C103 1.320(12) . ?
C1 H1 0.9500 . ?
C1 C2 1.401(10) . ?
C2 H2 0.9500 . ?
C2 C3 1.370(12) . ?
C3 C4 1.364(13) . ?
C3 C6 1.522(9) . ?
C4 H4A 0.9500 . ?
C4 C5 1.400(10) . ?
C5 H5A 0.9500 . ?
C6 H6AA 0.9900 . ?
C6 H6AB 0.9900 . ?
C6 H6BC 0.9900 . ?
C6 H6BD 0.9900 . ?
C6 C7 1.562(16) . ?
C6 C7A 1.457(10) . ?
C7 H7A 0.9800 . ?
C7 H7B 0.9800 . ?
C7 H7C 0.9800 . ?
C7A H7AA 0.9800 . ?
C7A H7AB 0.9800 . ?
C7A H7AC 0.9800 . ?
C8 H8 0.9500 . ?
C8 C9 1.401(9) . ?
C9 H9 0.9500 . ?
C9 C10 1.363(11) . ?
C10 C11 1.391(11) . ?
C10 C13 1.525(9) . ?
C11 H11 0.9500 . ?
C11 C12 1.397(10) . ?
C12 H12 0.9500 . ?
C13 H13A 0.9900 . ?
C13 H13B 0.9900 . ?
C13 H13C 0.9900 . ?
C13 H13D 0.9900 . ?
C13 C14 1.576(15) . ?
C13 C14A 1.530(18) . ?
C14 H14A 0.9800 . ?
C14 H14B 0.9800 . ?
C14 H14C 0.9800 . ?
C14A H14D 0.9800 . ?
C14A H14E 0.9800 . ?
C14A H14F 0.9800 . ?
C15 H15 0.9500 . ?
C15 C16 1.389(10) . ?
C16 H16A 0.9500 . ?
C16 C17 1.379(12) . ?
C17 C18 1.413(12) . ?
C17 C20 1.503(9) . ?
C18 H18 0.9500 . ?
C18 C19 1.388(10) . ?
C19 H19 0.9500 . ?
C20 H20A 0.9900 . ?
C20 H20B 0.9900 . ?
C20 C21 1.445(12) . ?
C21 H21A 0.9800 . ?
C21 H21B 0.9800 . ?
C21 H21C 0.9800 . ?
C22 H22 0.9500 . ?
C22 C23 1.347(15) . ?
C23 H23A 0.9500 . ?
C23 C24 1.41(2) . ?
C24 C25 1.372(18) . ?
C24 C27 1.543(12) . ?
C25 H25 0.9500 . ?
C25 C26 1.394(12) . ?
C26 H26 0.9500 . ?
C27 H27A 0.9900 . ?
C27 H27B 0.9900 . ?
C27 C28 1.414(17) . ?
C28 H28A 0.9800 . ?
C28 H28B 0.9800 . ?
C28 H28C 0.9800 . ?
C29 H29 0.9500 . ?
C29 C30 1.387(12) . ?
C30 H30 0.9500 . ?
C30 C31 1.355(16) . ?
C31 C32 1.407(17) . ?
C31 C34 1.524(12) . ?
C32 H32 0.9500 . ?
C32 C33 1.434(12) . ?
C33 H33 0.9500 . ?
C34 H34A 0.9900 . ?
C34 H34B 0.9900 . ?
C34 C35 1.395(15) . ?
C35 H35A 0.9800 . ?
C35 H35B 0.9800 . ?
C35 H35C 0.9800 . ?
C36 H36 0.9500 . ?
C36 C37 1.378(14) . ?
C37 H37 0.9500 . ?
C37 C38 1.36(2) . ?
C38 C39 1.40(2) . ?
C38 C41 1.553(13) . ?
C39 H39A 0.9500 . ?
C39 C40 1.407(12) . ?
C40 H40 0.9500 . ?
C41 H41 0.9500 . ?
C41 C42 1.405(18) . ?
C42 H42A 0.9800 . ?
C42 H42B 0.9800 . ?
C42 H42C 0.9800 . ?
C43 H43 0.9500 . ?
C43 C44 1.397(13) . ?
C44 H44 0.9500 . ?
C44 C45 1.373(17) . ?
C45 C46 1.372(16) . ?
C45 C48 1.538(13) . ?
C46 H46A 0.9500 . ?
C46 C47 1.376(12) . ?
C47 H47 0.9500 . ?
C48 H48A 0.9900 . ?
C48 H48B 0.9900 . ?
C48 C49 1.450(18) . ?
C49 H49A 0.9800 . ?
C49 H49B 0.9800 . ?
C49 H49C 0.9800 . ?
C50 H50 0.9500 . ?
C50 C51 1.380(11) . ?
C51 H51 0.9500 . ?
C51 C52 1.424(15) . ?
C52 C53 1.377(14) . ?
C52 C55 1.538(10) . ?
C53 H53 0.9500 . ?
C53 C54 1.387(10) . ?
C54 H54 0.9500 . ?
C55 H55A 0.9900 . ?
C55 H55B 0.9900 . ?
C55 C56 1.495(15) . ?
C56 H56A 0.9800 . ?
C56 H56B 0.9800 . ?
C56 H56C 0.9800 . ?
C57 H57 0.9500 . ?
C57 C58 1.400(11) . ?
C58 H58 0.9500 . ?
C58 C59 1.423(13) . ?
C59 C60 1.378(13) . ?
C59 C62 1.507(10) . ?
C60 H60 0.9500 . ?
C60 C61 1.397(10) . ?
C61 H61 0.9500 . ?
C62 H62A 0.9900 . ?
C62 H62B 0.9900 . ?
C62 C63 1.481(15) . ?
C63 H63A 0.9800 . ?
C63 H63B 0.9800 . ?
C63 H63C 0.9800 . ?
C64 H64 0.9500 . ?
C64 C65 1.385(8) . ?
C65 H65 0.9500 . ?
C65 C66 1.393(9) . ?
C66 C67 1.405(10) . ?
C66 C69 1.523(7) . ?
C67 H67 0.9500 . ?
C67 C68 1.375(9) . ?
C68 H68 0.9500 . ?
C69 H69A 0.9900 . ?
C69 H69B 0.9900 . ?
C69 C70 1.502(10) . ?
C70 H70A 0.9800 . ?
C70 H70B 0.9800 . ?
C70 H70C 0.9800 . ?
C71 H71 0.9500 . ?
C71 C72 1.367(9) . ?
C72 H72 0.9500 . ?
C72 C73 1.419(11) . ?
C73 C74 1.382(12) . ?
C73 C76 1.518(9) . ?
C74 H74 0.9500 . ?
C74 C75 1.368(10) . ?
C75 H75 0.9500 . ?
C76 H76A 0.9900 . ?
C76 H76B 0.9900 . ?
C76 C77 1.431(13) . ?
C77 H77A 0.9800 . ?
C77 H77B 0.9800 . ?
C77 H77C 0.9800 . ?
C78 H78 0.9500 . ?
C78 C79 1.378(11) . ?
C79 H79 0.9500 . ?
C79 C80 1.344(14) . ?
C80 C81 1.414(14) . ?
C80 C83 1.535(10) . ?
C81 H81 0.9500 . ?
C81 C82 1.377(11) . ?
C82 H82 0.9500 . ?
C83 H83A 0.9900 . ?
C83 H83B 0.9900 . ?
C83 C84 1.480(15) . ?
C84 H84A 0.9800 . ?
C84 H84B 0.9800 . ?
C84 H84C 0.9800 . ?
C90 H90A 0.9900 . ?
C90 H90B 0.9900 . ?
C90 C91 1.435(19) . ?
C91 H91A 0.9800 . ?
C91 H91B 0.9800 . ?
C91 H91C 0.9800 . ?
C92 H92 0.9500 . ?
C92 C93 1.396(11) . ?
C93 H93 0.9500 . ?
C93 C94 1.393(14) . ?
C94 C95 1.365(12) . ?
C94 C97 1.532(10) . ?
C95 H95 0.9500 . ?
C95 C96 1.397(10) . ?
C96 H96 0.9500 . ?
C97 H97A 0.9900 . ?
C97 H97B 0.9900 . ?
C97 C98 1.455(13) . ?
C98 H98A 0.9800 . ?
C98 H98B 0.9800 . ?
C98 H98C 0.9800 . ?
C99 H99 0.9500 . ?
C99 C100 1.405(14) . ?
C100 H100 0.9500 . ?
C100 C101 1.37(3) . ?
C101 C102 1.36(2) . ?
C101 C104 1.558(13) . ?
C102 H102 0.9500 . ?
C102 C103 1.424(14) . ?
C103 H103 0.9500 . ?
C104 H10A 0.9900 . ?
C104 H10B 0.9900 . ?
C104 C105 1.417(17) . ?
C105 H10C 0.9800 . ?
C105 H10D 0.9800 . ?
C105 H10E 0.9800 . ?
N16 H16B 0.8800 . ?
N16 C106 1.3900 . ?
N16 C110 1.3900 . ?
C106 H106 0.9500 . ?
C106 C107 1.3900 . ?
C107 H107 0.9500 . ?
C107 C108 1.3900 . ?
C108 C109 1.3900 . ?
C108 C111 1.520(17) . ?
C109 H109 0.9500 . ?
C109 C110 1.3900 . ?
C110 H110 0.9500 . ?
C111 H11A 0.9900 . ?
C111 H11B 0.9900 . ?
C111 C112 1.458(18) . ?
C112 H11C 0.9800 . ?
C112 H11D 0.9800 . ?
C112 H11E 0.9800 . ?
N17 C113 1.30(3) . ?
N17 C117 1.34(3) . ?
C113 H113 0.9500 . ?
C113 C114 1.42(3) . ?
C114 H114 0.9500 . ?
C114 C115 1.36(3) . ?
C115 C116 1.29(2) . ?
C115 C118 1.511(17) . ?
C116 H116 0.9500 . ?
C116 C117 1.30(2) . ?
C117 H117 0.9500 . ?
C118 H11F 0.9900 . ?
C118 H11G 0.9900 . ?
C118 C119 1.398(17) . ?
C119 H11H 0.9800 . ?
C119 H11I 0.9800 . ?
C119 H11J 0.9800 . ?

loop_
_geom_torsion_atom_site_label_1
_geom_torsion_atom_site_label_2
_geom_torsion_atom_site_label_3
_geom_torsion_atom_site_label_4
_geom_torsion
_geom_torsion_site_symmetry_1
_geom_torsion_site_symmetry_2
_geom_torsion_site_symmetry_3
_geom_torsion_site_symmetry_4
_geom_torsion_publ_flag
Br1 Fe16 O1 Fe1 -104.0(2) . . . . ?
Br1 Fe16 O1 Fe2 123.5(2) . . . . ?
Br1 Fe16 O11 Fe4 104.4(2) . . . . ?
Br1 Fe16 O11 Fe6 -122.9(2) . . . . ?
Br2 Fe17 O15 Fe6 127.0(2) . . . . ?
Br2 Fe17 O15 Fe8 -101.5(2) . . . . ?
Br2 Fe17 O24 Fe12 103.0(2) . . . . ?
Br2 Fe17 O24 Fe13 -125.3(2) . . . . ?
Br3 Fe18 O17 Fe4 -94.6(2) . . . . ?
Br3 Fe18 O17 Fe6 130.9(2) . . . . ?
Br3 Fe18 O20 Fe3 94.6(2) . . . . ?
Br3 Fe18 O20 Fe5 -125.7(2) . . . . ?
Br4 Fe19 O25 Fe6 -129.9(2) . . . . ?
Br4 Fe19 O25 Fe8 94.3(2) . . . . ?
Br4 Fe19 O47 Fe10 129.0(2) . . . . ?
Br4 Fe19 O47 Fe11 -93.6(2) . . . . ?
Br5 Fe20 O34 Fe5 129.1(2) . . . . ?
Br5 Fe20 O34 Fe7 -92.9(2) . . . . ?
Br5 Fe20 O43 Fe9 94.9(2) . . . . ?
Br5 Fe20 O43 Fe10 -128.2(2) . . . . ?
Br6 Fe21 O42 Fe9 -104.3(2) . . . . ?
Br6 Fe21 O42 Fe10 123.4(2) . . . . ?
Br6 Fe21 O44 Fe14 -123.1(2) . . . . ?
Br6 Fe21 O44 Fe15 104.6(2) . . . . ?
Br7 Fe22 O22 Fe5 -126.8(2) . . . . ?
Br7 Fe22 O22 Fe7 103.6(2) . . . . ?
Br7 Fe22 O33 Fe14 123.8(3) . . . . ?
Br7 Fe22 O33 Fe15 -103.7(2) . . . . ?
Br8 Fe23 O2 Fe1 106.0(2) . . . . ?
Br8 Fe23 O2 Fe2 -119.9(2) . . . . ?
Br8 Fe23 O13 Fe3 -104.2(2) . . . . ?
Br8 Fe23 O13 Fe5 126.7(2) . . . . ?
Br9 Fe24 O37 Fe12 -104.1(2) . . . . ?
Br9 Fe24 O37 Fe13 122.6(2) . . . . ?
Br9 Fe24 O40 Fe10 -127.0(2) . . . . ?
Br9 Fe24 O40 Fe11 102.9(2) . . . . ?
Fe1 N1 C1 C2 -172.3(7) . . . . ?
Fe1 N1 C5 C4 170.7(7) . . . . ?
Fe2 N2 C8 C9 178.9(6) . . . . ?
Fe2 N2 C12 C11 -178.9(7) . . . . ?
Fe3 N3 C15 C16 -169.1(7) . . . . ?
Fe3 N3 C19 C18 170.3(6) . . . . ?
Fe4 N4 C22 C23 174.9(12) . . . . ?
Fe4 N4 C26 C25 -173.8(7) . . . . ?
Fe5 N5 C29 C30 174.3(7) . . . . ?
Fe5 N5 C33 C32 -174.0(6) . . . . ?
Fe6 N6 C36 C37 179.1(10) . . . . ?
Fe6 N6 C40 C39 -179.4(7) . . . . ?
Fe7 N7 C43 C44 -179.5(10) . . . . ?
Fe7 N7 C47 C46 179.5(8) . . . . ?
Fe8 N8 C50 C51 -168.4(7) . . . . ?
Fe8 N8 C54 C53 167.8(6) . . . . ?
Fe9 N9 C57 C58 -173.9(7) . . . . ?
Fe9 N9 C61 C60 174.4(6) . . . . ?
Fe10 N10 C64 C65 179.5(5) . . . . ?
Fe10 N10 C68 C67 -178.8(6) . . . . ?
Fe11 N11 C71 C72 -175.1(6) . . . . ?
Fe11 N11 C75 C74 177.5(7) . . . . ?
Fe12 N12 C78 C79 176.7(7) . . . . ?
Fe12 N12 C82 C81 -176.4(9) . . . . ?
Fe13 N13 C85 C86 168.0(4) . . . . ?
Fe13 N13 C89 C88 -167.4(4) . . . . ?
Fe14 N14 C92 C93 175.7(8) . . . . ?
Fe14 N14 C96 C95 -175.8(6) . . . . ?
Fe15 N15 C99 C100 -167.1(10) . . . . ?
Fe15 N15 C103 C102 168.5(9) . . . . ?
O1 Fe16 O11 Fe4 -16.4(3) . . . . ?
O1 Fe16 O11 Fe6 116.3(3) . . . . ?
O2 Fe23 O13 Fe3 15.0(3) . . . . ?
O2 Fe23 O13 Fe5 -114.0(3) . . . . ?
O8 Fe30 O18 Fe6 -0.1(3) . . . . ?
O8 Fe30 O18 Fe25 -179.9(2) . . . . ?
O8 Fe30 O19 Fe5 -0.3(3) . . . . ?
O8 Fe30 O19 Fe29 -179.0(2) . . . . ?
O9 Fe30 O8 Fe1 0.2(3) . . . . ?
O9 Fe30 O8 Fe3 120.1(2) . . . . ?
O9 Fe30 O8 Fe4 -121.0(2) . . . . ?
O9 Fe30 O18 Fe6 124.1(2) . . . . ?
O9 Fe30 O18 Fe25 -55.7(3) . . . . ?
O9 Fe30 O19 Fe5 -125.0(2) . . . . ?
O9 Fe30 O19 Fe29 56.4(2) . . . . ?
O11 Fe16 O1 Fe1 15.8(3) . . . . ?
O11 Fe16 O1 Fe2 -116.6(3) . . . . ?
O12 Fe16 O1 Fe1 132.0(2) . . . . ?
O12 Fe16 O1 Fe2 -0.4(3) . . . . ?
O12 Fe16 O11 Fe4 -133.8(2) . . . . ?
O12 Fe16 O11 Fe6 -1.2(3) . . . . ?
O12 Fe17 O15 Fe6 3.1(3) . . . . ?
O12 Fe17 O15 Fe8 134.6(2) . . . . ?
O12 Fe17 O24 Fe12 -131.6(2) . . . . ?
O12 Fe17 O24 Fe13 0.1(3) . . . . ?
O13 Fe23 O2 Fe1 -15.4(3) . . . . ?
O13 Fe23 O2 Fe2 118.7(3) . . . . ?
O14 Fe22 O22 Fe5 -2.9(3) . . . . ?
O14 Fe22 O22 Fe7 -132.5(2) . . . . ?
O14 Fe22 O33 Fe14 -1.3(3) . . . . ?
O14 Fe22 O33 Fe15 131.3(2) . . . . ?
O14 Fe23 O2 Fe1 -131.0(2) . . . . ?
O14 Fe23 O2 Fe2 3.1(3) . . . . ?
O14 Fe23 O13 Fe3 133.8(2) . . . . ?
O14 Fe23 O13 Fe5 4.7(3) . . . . ?
O15 Fe17 O24 Fe12 -15.7(3) . . . . ?
O15 Fe17 O24 Fe13 116.0(3) . . . . ?
O17 Fe18 O20 Fe3 -25.9(3) . . . . ?
O17 Fe18 O20 Fe5 113.9(3) . . . . ?
O18 Fe25 O26 Fe8 0.1(3) . . . . ?
O18 Fe25 O26 Fe11 119.0(2) . . . . ?
O18 Fe25 O26 Fe12 -120.7(2) . . . . ?
O18 Fe25 O32 Fe10 -123.3(2) . . . . ?
O18 Fe25 O32 Fe29 56.2(3) . . . . ?
O18 Fe30 O8 Fe1 120.5(2) . . . . ?
O18 Fe30 O8 Fe3 -119.6(2) . . . . ?
O18 Fe30 O8 Fe4 -0.7(3) . . . . ?
O18 Fe30 O19 Fe5 122.9(2) . . . . ?
O18 Fe30 O19 Fe29 -55.8(3) . . . . ?
O19 Fe29 O32 Fe10 123.8(2) . . . . ?
O19 Fe29 O32 Fe25 -55.7(3) . . . . ?
O19 Fe29 O36 Fe7 -0.6(3) . . . . ?
O19 Fe29 O36 Fe9 -120.0(2) . . . . ?
O19 Fe29 O36 Fe15 119.9(2) . . . . ?
O19 Fe30 O8 Fe1 -120.4(2) . . . . ?
O19 Fe30 O8 Fe3 -0.5(3) . . . . ?
O19 Fe30 O8 Fe4 118.4(2) . . . . ?
O19 Fe30 O18 Fe6 -124.0(2) . . . . ?
O19 Fe30 O18 Fe25 56.2(3) . . . . ?
O20 Fe18 O17 Fe4 24.7(3) . . . . ?
O20 Fe18 O17 Fe6 -109.9(3) . . . . ?
O22 Fe22 O33 Fe14 -117.3(3) . . . . ?
O22 Fe22 O33 Fe15 15.3(3) . . . . ?
O24 Fe17 O15 Fe6 -115.1(3) . . . . ?
O24 Fe17 O15 Fe8 16.4(3) . . . . ?
O25 Fe19 O47 Fe10 -111.5(3) . . . . ?
O25 Fe19 O47 Fe11 25.9(3) . . . . ?
O26 Fe25 O18 Fe6 -0.2(3) . . . . ?
O26 Fe25 O18 Fe30 179.7(2) . . . . ?
O26 Fe25 O32 Fe10 0.3(3) . . . . ?
O26 Fe25 O32 Fe29 179.9(2) . . . . ?
O28 Fe25 O18 Fe6 -124.5(2) . . . . ?
O28 Fe25 O18 Fe30 55.4(3) . . . . ?
O28 Fe25 O26 Fe8 120.5(2) . . . . ?
O28 Fe25 O26 Fe11 -120.6(2) . . . . ?
O28 Fe25 O26 Fe12 -0.3(3) . . . . ?
O28 Fe25 O32 Fe10 124.5(2) . . . . ?
O28 Fe25 O32 Fe29 -55.9(2) . . . . ?
O29 Fe29 O19 Fe5 125.0(2) . . . . ?
O29 Fe29 O19 Fe30 -56.4(3) . . . . ?
O29 Fe29 O32 Fe10 -124.8(2) . . . . ?
O29 Fe29 O32 Fe25 55.7(3) . . . . ?
O29 Fe29 O36 Fe7 -120.4(2) . . . . ?
O29 Fe29 O36 Fe9 120.3(2) . . . . ?
O29 Fe29 O36 Fe15 0.1(3) . . . . ?
O30 Fe18 O17 Fe4 145.9(2) . . . . ?
O30 Fe18 O17 Fe6 11.4(3) . . . . ?
O30 Fe18 O20 Fe3 -147.2(2) . . . . ?
O30 Fe18 O20 Fe5 -7.5(3) . . . . ?
O30 Fe19 O25 Fe6 -10.3(3) . . . . ?
O30 Fe19 O25 Fe8 -146.1(2) . . . . ?
O30 Fe19 O47 Fe10 9.4(3) . . . . ?
O30 Fe19 O47 Fe11 146.8(2) . . . . ?
O30 Fe20 O34 Fe5 9.6(3) . . . . ?
O30 Fe20 O34 Fe7 147.5(2) . . . . ?
O30 Fe20 O43 Fe9 -146.1(2) . . . . ?
O30 Fe20 O43 Fe10 -9.1(3) . . . . ?
O32 Fe25 O18 Fe6 123.5(2) . . . . ?
O32 Fe25 O18 Fe30 -56.6(3) . . . . ?
O32 Fe25 O26 Fe8 -119.2(2) . . . . ?
O32 Fe25 O26 Fe11 -0.4(3) . . . . ?
O32 Fe25 O26 Fe12 119.9(2) . . . . ?
O32 Fe29 O19 Fe5 -123.1(2) . . . . ?
O32 Fe29 O19 Fe30 55.5(3) . . . . ?
O32 Fe29 O36 Fe7 118.8(2) . . . . ?
O32 Fe29 O36 Fe9 -0.5(3) . . . . ?
O32 Fe29 O36 Fe15 -120.7(2) . . . . ?
O33 Fe22 O22 Fe5 115.1(3) . . . . ?
O33 Fe22 O22 Fe7 -14.5(3) . . . . ?
O34 Fe20 O43 Fe9 -25.4(3) . . . . ?
O34 Fe20 O43 Fe10 111.5(3) . . . . ?
O36 Fe29 O19 Fe5 0.6(3) . . . . ?
O36 Fe29 O19 Fe30 179.2(2) . . . . ?
O36 Fe29 O32 Fe10 0.3(3) . . . . ?
O36 Fe29 O32 Fe25 -179.3(2) . . . . ?
O37 Fe24 O40 Fe10 114.5(3) . . . . ?
O37 Fe24 O40 Fe11 -15.7(3) . . . . ?
O40 Fe24 O37 Fe12 16.0(3) . . . . ?
O40 Fe24 O37 Fe13 -117.3(3) . . . . ?
O41 Fe21 O42 Fe9 133.9(2) . . . . ?
O41 Fe21 O42 Fe10 1.7(3) . . . . ?
O41 Fe21 O44 Fe14 1.6(3) . . . . ?
O41 Fe21 O44 Fe15 -130.7(2) . . . . ?
O41 Fe24 O37 Fe12 131.6(2) . . . . ?
O41 Fe24 O37 Fe13 -1.7(3) . . . . ?
O41 Fe24 O40 Fe10 -2.9(3) . . . . ?
O41 Fe24 O40 Fe11 -133.0(2) . . . . ?
O42 Fe21 O44 Fe14 117.3(3) . . . . ?
O42 Fe21 O44 Fe15 -15.0(3) . . . . ?
O43 Fe20 O34 Fe5 -111.9(3) . . . . ?
O43 Fe20 O34 Fe7 26.0(3) . . . . ?
O44 Fe21 O42 Fe9 15.8(3) . . . . ?
O44 Fe21 O42 Fe10 -116.5(3) . . . . ?
O47 Fe19 O25 Fe6 110.5(3) . . . . ?
O47 Fe19 O25 Fe8 -25.2(3) . . . . ?
N1 C1 C2 C3 1.3(14) . . . . ?
N2 C8 C9 C10 -0.8(13) . . . . ?
N3 C15 C16 C17 -2.0(14) . . . . ?
N4 C22 C23 C24 -5(2) . . . . ?
N5 C29 C30 C31 -0.3(14) . . . . ?
N6 C36 C37 C38 1(2) . . . . ?
N7 C43 C44 C45 -1(2) . . . . ?
N8 C50 C51 C52 0.4(15) . . . . ?
N9 C57 C58 C59 0.0(15) . . . . ?
N10 C64 C65 C66 -0.1(11) . . . . ?
N11 C71 C72 C73 -2.1(12) . . . . ?
N12 C78 C79 C80 2.2(15) . . . . ?
N13 C85 C86 C87 0.0 . . . . ?
C85 N13 C89 C88 0.0 . . . . ?
C85 C86 C87 C88 0.0 . . . . ?
C85 C86 C87 C90 -168(2) . . . . ?
C86 C87 C88 C89 0.0 . . . . ?
C86 C87 C90 C91 -26(5) . . . . ?
C87 C88 C89 N13 0.0 . . . . ?
C88 C87 C90 C91 165(3) . . . . ?
C89 N13 C85 C86 0.0 . . . . ?
N14 C92 C93 C94 -1.0(17) . . . . ?
N15 C99 C100 C101 -4(2) . . . . ?
C1 N1 C5 C4 -3.5(13) . . . . ?
C1 C2 C3 C4 -2.8(14) . . . . ?
C1 C2 C3 C6 -179.0(10) . . . . ?
C2 C3 C4 C5 1.2(15) . . . . ?
C2 C3 C6 C7 117.9(13) . . . . ?
C2 C3 C6 C7A 44.8(15) . . . . ?
C3 C4 C5 N1 2.0(14) . . . . ?
C4 C3 C6 C7 -58.2(14) . . . . ?
C4 C3 C6 C7A -131.4(10) . . . . ?
C5 N1 C1 C2 1.9(12) . . . . ?
C6 C3 C4 C5 177.5(9) . . . . ?
C8 N2 C12 C11 0.0(12) . . . . ?
C8 C9 C10 C11 1.4(14) . . . . ?
C8 C9 C10 C13 -174.8(9) . . . . ?
C9 C10 C11 C12 -1.4(14) . . . . ?
C9 C10 C13 C14 99.4(12) . . . . ?
C9 C10 C13 C14A -105.6(17) . . . . ?
C10 C11 C12 N2 0.7(14) . . . . ?
C11 C10 C13 C14 -76.8(13) . . . . ?
C11 C10 C13 C14A 78.2(18) . . . . ?
C12 N2 C8 C9 0.1(12) . . . . ?
C13 C10 C11 C12 174.9(9) . . . . ?
C15 N3 C19 C18 -1.1(11) . . . . ?
C15 C16 C17 C18 -0.3(13) . . . . ?
C15 C16 C17 C20 176.6(9) . . . . ?
C16 C17 C18 C19 1.7(13) . . . . ?
C16 C17 C20 C21 -60.3(16) . . . . ?
C17 C18 C19 N3 -1.2(12) . . . . ?
C18 C17 C20 C21 116.4(13) . . . . ?
C19 N3 C15 C16 2.7(12) . . . . ?
C20 C17 C18 C19 -175.1(9) . . . . ?
C22 N4 C26 C25 0.5(13) . . . . ?
C22 C23 C24 C25 7(2) . . . . ?
C22 C23 C24 C27 -178.7(16) . . . . ?
C23 C24 C25 C26 -5.9(19) . . . . ?
C23 C24 C27 C28 -176(2) . . . . ?
C24 C25 C26 N4 2.2(15) . . . . ?
C25 C24 C27 C28 -3(3) . . . . ?
C26 N4 C22 C23 0.8(19) . . . . ?
C27 C24 C25 C26 -179.2(15) . . . . ?
C29 N5 C33 C32 0.6(12) . . . . ?
C29 C30 C31 C32 1.1(15) . . . . ?
C29 C30 C31 C34 -175.7(10) . . . . ?
C30 C31 C32 C33 -1.1(15) . . . . ?
C30 C31 C34 C35 174.7(15) . . . . ?
C31 C32 C33 N5 0.2(14) . . . . ?
C32 C31 C34 C35 -2(2) . . . . ?
C33 N5 C29 C30 -0.6(12) . . . . ?
C34 C31 C32 C33 175.8(10) . . . . ?
C36 N6 C40 C39 -1.9(13) . . . . ?
C36 C37 C38 C39 -4(2) . . . . ?
C36 C37 C38 C41 -172.6(17) . . . . ?
C37 C38 C39 C40 4(2) . . . . ?
C37 C38 C41 C42 -140(3) . . . . ?
C38 C39 C40 N6 -0.7(16) . . . . ?
C39 C38 C41 C42 52(4) . . . . ?
C40 N6 C36 C37 1.7(16) . . . . ?
C41 C38 C39 C40 170.8(17) . . . . ?
C43 N7 C47 C46 -0.9(13) . . . . ?
C43 C44 C45 C46 2(2) . . . . ?
C43 C44 C45 C48 -175.6(16) . . . . ?
C44 C45 C46 C47 -2(2) . . . . ?
C44 C45 C48 C49 -88(3) . . . . ?
C45 C46 C47 N7 1.4(17) . . . . ?
C46 C45 C48 C49 94(3) . . . . ?
C47 N7 C43 C44 0.9(15) . . . . ?
C48 C45 C46 C47 175.6(14) . . . . ?
C50 N8 C54 C53 -2.1(11) . . . . ?
C50 C51 C52 C53 -2.2(15) . . . . ?
C50 C51 C52 C55 176.4(10) . . . . ?
C51 C52 C53 C54 2.0(14) . . . . ?
C51 C52 C55 C56 178.6(13) . . . . ?
C52 C53 C54 N8 0.2(13) . . . . ?
C53 C52 C55 C56 -2.8(19) . . . . ?
C54 N8 C50 C51 1.8(12) . . . . ?
C55 C52 C53 C54 -176.7(10) . . . . ?
C57 N9 C61 C60 0.7(12) . . . . ?
C57 C58 C59 C60 -0.4(15) . . . . ?
C57 C58 C59 C62 179.2(10) . . . . ?
C58 C59 C60 C61 0.9(14) . . . . ?
C58 C59 C62 C63 -111.4(18) . . . . ?
C59 C60 C61 N9 -1.1(14) . . . . ?
C60 C59 C62 C63 68.2(19) . . . . ?
C61 N9 C57 C58 -0.2(13) . . . . ?
C62 C59 C60 C61 -178.7(9) . . . . ?
C64 N10 C68 C67 -0.6(11) . . . . ?
C64 C65 C66 C67 -1.7(11) . . . . ?
C64 C65 C66 C69 -179.9(7) . . . . ?
C65 C66 C67 C68 2.4(11) . . . . ?
C65 C66 C69 C70 -152.9(9) . . . . ?
C66 C67 C68 N10 -1.3(12) . . . . ?
C67 C66 C69 C70 29.1(13) . . . . ?
C68 N10 C64 C65 1.3(10) . . . . ?
C69 C66 C67 C68 -179.4(8) . . . . ?
C71 N11 C75 C74 1.0(12) . . . . ?
C71 C72 C73 C74 0.4(12) . . . . ?
C71 C72 C73 C76 179.2(8) . . . . ?
C72 C73 C74 C75 1.9(13) . . . . ?
C72 C73 C76 C77 -57.4(15) . . . . ?
C73 C74 C75 N11 -2.7(15) . . . . ?
C74 C73 C76 C77 121.4(14) . . . . ?
C75 N11 C71 C72 1.4(11) . . . . ?
C76 C73 C74 C75 -176.9(9) . . . . ?
C78 N12 C82 C81 2.2(15) . . . . ?
C78 C79 C80 C81 -2.6(17) . . . . ?
C78 C79 C80 C83 -177.3(10) . . . . ?
C79 C80 C81 C82 2.9(19) . . . . ?
C79 C80 C83 C84 89.2(16) . . . . ?
C80 C81 C82 N12 -2.8(19) . . . . ?
C81 C80 C83 C84 -85.3(16) . . . . ?
C82 N12 C78 C79 -1.9(13) . . . . ?
C83 C80 C81 C82 177.5(11) . . . . ?
C90 C87 C88 C89 170.1(19) . . . . ?
C92 N14 C96 C95 1.3(13) . . . . ?
C92 C93 C94 C95 3.5(17) . . . . ?
C92 C93 C94 C97 178.4(10) . . . . ?
C93 C94 C95 C96 -3.7(15) . . . . ?
C93 C94 C97 C98 -80.7(14) . . . . ?
C94 C95 C96 N14 1.3(14) . . . . ?
C95 C94 C97 C98 93.9(14) . . . . ?
C96 N14 C92 C93 -1.5(14) . . . . ?
C97 C94 C95 C96 -178.4(9) . . . . ?
C99 N15 C103 C102 -4.4(15) . . . . ?
C99 C100 C101 C102 1(3) . . . . ?
C99 C100 C101 C104 -179.0(15) . . . . ?
C100 C101 C102 C103 0(2) . . . . ?
C100 C101 C104 C105 -168(2) . . . . ?
C101 C102 C103 N15 1(2) . . . . ?
C102 C101 C104 C105 12(3) . . . . ?
C103 N15 C99 C100 6.0(17) . . . . ?
C104 C101 C102 C103 -179.3(16) . . . . ?
N16 C106 C107 C108 0.0 . . . . ?
C106 N16 C110 C109 0.0 . . . . ?
C106 C107 C108 C109 0.0 . . . . ?
C106 C107 C108 C111 173(2) . . . . ?
C107 C108 C109 C110 0.0 . . . . ?
C107 C108 C111 C112 -127(3) . . . . ?
C108 C109 C110 N16 0.0 . . . . ?
C109 C108 C111 C112 43(5) . . . . ?
C110 N16 C106 C107 0.0 . . . . ?
C111 C108 C109 C110 -169(3) . . . . ?
N17 C113 C114 C115 -1(3) . . . . ?
C113 N17 C117 C116 -5(3) . . . . ?
C113 C114 C115 C116 1(3) . . . . ?
C113 C114 C115 C118 -165(2) . . . . ?
C114 C115 C116 C117 -3(3) . . . . ?
C114 C115 C118 C119 -140(3) . . . . ?
C115 C116 C117 N17 6(3) . . . . ?
C116 C115 C118 C119 57(5) . . . . ?
C117 N17 C113 C114 3(3) . . . . ?
C118 C115 C116 C117 159(3) . . . . ?

loop_
_exptl_oxdiff_crystal_face_indexfrac_h
_exptl_oxdiff_crystal_face_indexfrac_k
_exptl_oxdiff_crystal_face_indexfrac_l
_exptl_oxdiff_crystal_face_x
_exptl_oxdiff_crystal_face_y
_exptl_oxdiff_crystal_face_z
-3.5585 -6.0785 -10.7285 0.0000 -0.2000 1.0000
5.1506 6.1472 9.4696 0.1000 0.3000 -1.0000
7.4150 -10.4095 -10.1719 0.1000 0.6000 0.8000
12.7518 -2.7062 1.4634 0.2000 0.9000 -0.4000
-7.4150 10.4095 10.1719 -0.1000 -0.6000 -0.8000
-12.8449 1.9282 -2.5463 -0.2000 -0.9000 0.5000
1.4706 10.0456 -12.0375 1.0000 -0.1000 0.0000
-1.4706 -10.0456 12.0375 -1.0000 0.1000 0.0000

loop_
_smtbx_masks_void_nr
_smtbx_masks_void_average_x
_smtbx_masks_void_average_y
_smtbx_masks_void_average_z
_smtbx_masks_void_volume
_smtbx_masks_void_count_electrons
_smtbx_masks_void_content
1 -0.200 -0.200 0.000 2567.9 685.7 ?
2 0.203 0.268 0.749 12.3 0.0 ?
3 0.500 0.000 0.500 43.0 0.0 ?
4 0.797 0.732 0.251 12.3 0.0 ?
